data_4118412
loop_
_publ_author_name
'Boris Kosog'
'Christos E. Kefalidis'
'Frank W. Heinemann'
'Laurent Maron'
'Karsten Meyer'

_publ_contact_author
;                                                                               
        Prof. Dr. K. Meyer       
        Department of Chemistry and Pharmacy
        Inorganic Chemistry
        Universit\"at Erlangen-N\"urnberg                   
        Egerlandstr. 1                                     
        D-91058 Erlangen                               
        Bundesrepublik Deutschland                             
;
_publ_contact_author_email Karsten.Meyer@chemie.uni-erlangen.de
_publ_contact_author_fax '049 9131 852-7367'
_publ_contact_author_phone '049 9131 852-7360'
_publ_section_title
;
 Uranium(III)-Mediated C-C-Coupling of Terminal Alkynes: Formation of
 Dinuclear Uranium(IV) Vinyl Complexes
;
_journal_name_full 'Journal of the American Chemical Society'
_journal_page_first 12792
_journal_page_last 12797
_journal_paper_doi 10.1021/ja3047393
_journal_volume 134
_journal_year 2012
_chemical_formula_moiety 'C115 H140 N2 O6 U2, 2(C4 H10 O2)'
_chemical_formula_sum 'C123 H160 N2 O10 U2'
_chemical_formula_weight 2302.59
_chemical_name_systematic
; 
 ? 
;
_space_group_IT_number 14
_symmetry_cell_setting monoclinic
_symmetry_space_group_name_Hall '-P 2ybc'
_symmetry_space_group_name_H-M 'P 1 21/c 1'
_atom_sites_solution_hydrogens geom
_atom_sites_solution_primary direct
_atom_sites_solution_secondary difmap
_audit_creation_method SHELXL-97
_cell_angle_alpha 90.00
_cell_angle_beta 109.604(2)
_cell_angle_gamma 90.00
_cell_formula_units_Z 4
_cell_length_a 28.114(3)
_cell_length_b 18.5122(18)
_cell_length_c 21.760(2)
_cell_measurement_reflns_used 9880
_cell_measurement_temperature 100(2)
_cell_measurement_theta_max 28.57
_cell_measurement_theta_min 2.31
_cell_volume 10668.6(18)
_computing_cell_refinement 'Bruker SAINT'
_computing_data_collection 'Bruker APEX2'
_computing_data_reduction 'Bruker SAINT'
_computing_molecular_graphics 'SHELXTL 6.12 (Bruker AXS, 2002)'
_computing_publication_material 'SHELXTL 6.12 (Bruker AXS, 2002)'
_computing_structure_refinement 'SHELXTL 6.12 (Bruker AXS, 2002)'
_computing_structure_solution 'SHELXTL 6.12 (Bruker AXS, 2002)'
_diffrn_ambient_temperature 100(2)
_diffrn_detector_area_resol_mean 83.33
_diffrn_measured_fraction_theta_full 0.999
_diffrn_measured_fraction_theta_max 0.999
_diffrn_measurement_device_type 'Bruker Kappa APEX II CCD area detector'
_diffrn_measurement_method 'phi and omega scans'
_diffrn_radiation_monochromator 'Quazar focussing montel optics'
_diffrn_radiation_source 'ImuS micro-focus tube'
_diffrn_radiation_type MoK\a
_diffrn_radiation_wavelength 0.71073
_diffrn_reflns_av_R_equivalents 0.0481
_diffrn_reflns_av_sigmaI/netI 0.0434
_diffrn_reflns_limit_h_max 36
_diffrn_reflns_limit_h_min -35
_diffrn_reflns_limit_k_max 23
_diffrn_reflns_limit_k_min -23
_diffrn_reflns_limit_l_max 27
_diffrn_reflns_limit_l_min -27
_diffrn_reflns_number 97532
_diffrn_reflns_theta_full 27.10
_diffrn_reflns_theta_max 27.10
_diffrn_reflns_theta_min 2.06
_exptl_absorpt_coefficient_mu 3.092
_exptl_absorpt_correction_T_max 0.746
_exptl_absorpt_correction_T_min 0.614
_exptl_absorpt_correction_type multi-scan
_exptl_absorpt_process_details 'SADABS, Bruker-AXS, 2009'
_exptl_crystal_colour brown
_exptl_crystal_density_diffrn 1.434
_exptl_crystal_description plate
_exptl_crystal_F_000 4704
_exptl_crystal_size_max 0.19
_exptl_crystal_size_mid 0.11
_exptl_crystal_size_min 0.06
_refine_diff_density_max 2.633
_refine_diff_density_min -1.599
_refine_diff_density_rms 0.130
_refine_ls_extinction_method none
_refine_ls_goodness_of_fit_ref 1.874
_refine_ls_hydrogen_treatment constr
_refine_ls_matrix_type fullcycle
_refine_ls_number_parameters 1519
_refine_ls_number_reflns 23528
_refine_ls_number_restraints 361
_refine_ls_restrained_S_all 1.885
_refine_ls_R_factor_all 0.0562
_refine_ls_R_factor_gt 0.0427
_refine_ls_shift/su_max 0.003
_refine_ls_shift/su_mean 0.000
_refine_ls_structure_factor_coef Fsqd
_refine_ls_weighting_details 'calc w=1/[\s^2^(Fo^2^)+(0.0081P)^2^+6.0561P] where P=(Fo^2^+2Fc^2^)/3'
_refine_ls_weighting_scheme calc
_refine_ls_wR_factor_gt 0.0841
_refine_ls_wR_factor_ref 0.0863
_reflns_number_gt 19861
_reflns_number_total 23528
_reflns_threshold_expression >2sigma(I)
_cod_data_source_file ja3047393_3.cif
_cod_data_source_block bk1110
_cod_original_cell_volume 10668.5(18)
_cod_original_sg_symbol_Hall -P2ybc
_cod_database_code 4118412

loop_
_symmetry_equiv_pos_as_xyz
'x, y, z'
'-x, y+1/2, -z+1/2'
'-x, -y, -z'
'x, -y-1/2, z-1/2'

loop_
_atom_site_label
_atom_site_type_symbol
_atom_site_fract_x
_atom_site_fract_y
_atom_site_fract_z
_atom_site_U_iso_or_equiv
_atom_site_adp_type
_atom_site_occupancy
_atom_site_symmetry_multiplicity
_atom_site_calc_flag
_atom_site_refinement_flags
_atom_site_disorder_assembly
_atom_site_disorder_group
U1 U 0.196333(6) 0.043063(9) -0.005091(9) 0.01336(5) Uani 1 1 d . . .
U2 U 0.251549(6) 0.220820(9) 0.039410(9) 0.01322(5) Uani 1 1 d . . .
O1 O 0.22366(12) -0.00210(17) 0.09503(16) 0.0172(7) Uani 1 1 d . . .
O2 O 0.13603(11) 0.05092(17) -0.09914(16) 0.0178(7) Uani 1 1 d . . .
O3 O 0.20549(12) -0.06457(17) -0.03863(17) 0.0217(8) Uani 1 1 d . . .
O4 O 0.17911(11) 0.16145(16) 0.03891(15) 0.0140(7) Uani 1 1 d . . .
O5 O 0.33114(12) 0.24579(17) 0.08555(16) 0.0167(7) Uani 1 1 d . . .
O6 O 0.21477(12) 0.31973(17) 0.05159(16) 0.0193(7) Uani 1 1 d . . .
N1 N 0.11994(14) -0.0188(2) 0.0107(2) 0.0162(9) Uani 1 1 d . . .
N2 N 0.26248(14) 0.2120(2) 0.16033(19) 0.0154(8) Uani 1 1 d . . .
C1 C 0.12232(18) -0.0129(3) 0.0802(2) 0.0202(11) Uani 1 1 d . . .
H1A H 0.1285 0.0383 0.0936 0.024 Uiso 1 1 calc R . .
H1B H 0.0888 -0.0262 0.0825 0.024 Uiso 1 1 calc R . .
C2 C 0.16108(19) -0.0576(3) 0.1283(3) 0.0278(13) Uani 1 1 d . . .
C3 C 0.21233(18) -0.0488(3) 0.1369(3) 0.0223(11) Uani 1 1 d . . .
C4 C 0.24866(19) -0.0875(3) 0.1870(3) 0.0313(14) Uani 1 1 d . . .
C5 C 0.2305(2) -0.1374(4) 0.2220(4) 0.054(2) Uani 1 1 d . . .
H5A H 0.2545 -0.1647 0.2550 0.065 Uiso 1 1 calc R . .
C6 C 0.1791(2) -0.1497(4) 0.2114(4) 0.061(2) Uani 1 1 d . . .
C7 C 0.1454(2) -0.1081(3) 0.1651(3) 0.0418(17) Uani 1 1 d . . .
H7A H 0.1103 -0.1137 0.1578 0.050 Uiso 1 1 calc R . .
C8 C 0.07403(17) 0.0237(3) -0.0262(2) 0.0182(11) Uani 1 1 d . . .
H8A H 0.0811 0.0752 -0.0143 0.022 Uiso 1 1 calc R . .
H8B H 0.0463 0.0086 -0.0105 0.022 Uiso 1 1 calc R . .
C9 C 0.05488(19) 0.0190(3) -0.0991(2) 0.0220(11) Uani 1 1 d . . .
C10 C 0.08727(17) 0.0341(3) -0.1344(2) 0.0174(10) Uani 1 1 d . . .
C11 C 0.06889(19) 0.0298(3) -0.2035(3) 0.0224(11) Uani 1 1 d . . .
C12 C 0.0173(2) 0.0182(3) -0.2333(3) 0.0308(13) Uani 1 1 d . . .
H12A H 0.0041 0.0186 -0.2796 0.037 Uiso 1 1 calc R . .
C13 C -0.01638(19) 0.0059(3) -0.1988(3) 0.0311(14) Uani 1 1 d . . .
C14 C 0.00402(19) 0.0040(3) -0.1316(3) 0.0269(12) Uani 1 1 d . . .
H14A H -0.0171 -0.0078 -0.1069 0.032 Uiso 1 1 calc R . .
C15 C 0.11402(19) -0.0960(3) -0.0126(3) 0.0290(13) Uani 1 1 d . A .
H15A H 0.1000 -0.0951 -0.0608 0.035 Uiso 1 1 calc R . .
H15B H 0.0883 -0.1188 0.0029 0.035 Uiso 1 1 calc R . .
C16 C 0.1596(2) -0.1448(3) 0.0065(4) 0.0431(18) Uani 1 1 d . . .
C17 C 0.2002(2) -0.1308(3) -0.0157(4) 0.0399(16) Uani 1 1 d . A .
C18 C 0.2407(3) -0.1846(5) 0.0044(5) 0.015(2) Uani 0.503(5) 1 d P A 1
C19 C 0.2399(4) -0.2444(5) 0.0440(5) 0.020(2) Uani 0.503(5) 1 d P A 1
H19A H 0.2663 -0.2791 0.0525 0.024 Uiso 0.503(5) 1 calc PR A 1
C20 C 0.2017(4) -0.2551(5) 0.0718(6) 0.026(2) Uani 0.503(5) 1 d P A 1
C21 C 0.1622(4) -0.2053(5) 0.0567(6) 0.023(3) Uani 0.503(5) 1 d P A 1
H21A H 0.1371 -0.2086 0.0769 0.028 Uiso 0.503(5) 1 calc PR A 1
C18A C 0.2319(4) -0.1867(5) -0.0310(6) 0.019(3) Uani 0.497(5) 1 d P A 2
C19A C 0.2249(4) -0.2531(5) -0.0052(5) 0.021(2) Uani 0.497(5) 1 d P A 2
H19B H 0.2470 -0.2915 -0.0063 0.026 Uiso 0.497(5) 1 calc PR A 2
C20A C 0.1874(4) -0.2668(5) 0.0222(5) 0.022(2) Uani 0.497(5) 1 d P A 2
C21A C 0.1535(4) -0.2115(5) 0.0198(6) 0.019(3) Uani 0.497(5) 1 d P A 2
H21F H 0.1235 -0.2236 0.0286 0.023 Uiso 0.497(5) 1 calc PR A 2
C22 C 0.30645(19) -0.0789(3) 0.2044(3) 0.0244(12) Uani 1 1 d . . .
C23 C 0.3802(2) -0.0983(4) 0.1659(3) 0.0513(19) Uani 1 1 d . . .
H23A H 0.3907 -0.1169 0.1292 0.062 Uiso 1 1 calc R . .
C24 C 0.3934(2) -0.1115(3) 0.2840(3) 0.0319(14) Uani 1 1 d . . .
H24A H 0.4111 -0.1393 0.3246 0.038 Uiso 1 1 calc R . .
C25 C 0.3791(2) 0.0100(3) 0.2331(3) 0.0347(14) Uani 1 1 d . . .
H25A H 0.3880 0.0625 0.2397 0.042 Uiso 1 1 calc R . .
C26 C 0.3231(2) -0.1067(4) 0.1481(3) 0.0454(17) Uani 1 1 d . . .
H26A H 0.3137 -0.1582 0.1395 0.055 Uiso 1 1 calc R . .
H26B H 0.3057 -0.0789 0.1079 0.055 Uiso 1 1 calc R . .
C27 C 0.32150(18) 0.0006(3) 0.2163(3) 0.0238(12) Uani 1 1 d . . .
H27A H 0.3113 0.0192 0.2527 0.029 Uiso 1 1 calc R . .
H27B H 0.3036 0.0290 0.1768 0.029 Uiso 1 1 calc R . .
C28 C 0.4086(2) -0.1403(4) 0.2285(3) 0.0487(18) Uani 1 1 d . . .
H28A H 0.4003 -0.1924 0.2221 0.058 Uiso 1 1 calc R . .
H28B H 0.4455 -0.1347 0.2388 0.058 Uiso 1 1 calc R . .
C29 C 0.4068(2) -0.0316(3) 0.2955(3) 0.0302(13) Uani 1 1 d . . .
H29A H 0.4437 -0.0250 0.3071 0.036 Uiso 1 1 calc R . .
H29B H 0.3966 -0.0133 0.3320 0.036 Uiso 1 1 calc R . .
C30 C 0.3356(2) -0.1207(3) 0.2665(3) 0.0402(16) Uani 1 1 d . . .
H30A H 0.3269 -0.1726 0.2600 0.048 Uiso 1 1 calc R . .
H30B H 0.3253 -0.1031 0.3031 0.048 Uiso 1 1 calc R . .
C31 C 0.3950(2) -0.0194(4) 0.1776(3) 0.054(2) Uani 1 1 d . . .
H31A H 0.3783 0.0087 0.1373 0.065 Uiso 1 1 calc R . .
H31B H 0.4320 -0.0145 0.1886 0.065 Uiso 1 1 calc R . .
C32 C 0.1619(3) -0.2060(5) 0.2509(4) 0.076(3) Uani 1 1 d U . .
H32A H 0.1260 -0.1991 0.2442 0.115 Uiso 1 1 calc R . .
H32B H 0.1815 -0.2004 0.2973 0.115 Uiso 1 1 calc R . .
H32C H 0.1673 -0.2545 0.2365 0.115 Uiso 1 1 calc R . .
C33 C 0.10338(19) 0.0327(3) -0.2454(3) 0.0212(11) Uani 1 1 d . . .
C34 C 0.1089(2) 0.0358(3) -0.3592(3) 0.0326(14) Uani 1 1 d . . .
H34A H 0.0886 0.0380 -0.4067 0.039 Uiso 1 1 calc R . .
C35 C 0.1751(2) 0.0968(3) -0.2684(3) 0.0292(13) Uani 1 1 d . . .
H35A H 0.1984 0.1393 -0.2562 0.035 Uiso 1 1 calc R . .
C36 C 0.1705(3) -0.0377(3) -0.2725(4) 0.052(2) Uani 1 1 d . . .
H36A H 0.1908 -0.0832 -0.2636 0.062 Uiso 1 1 calc R . .
C37 C 0.0736(2) 0.0358(3) -0.3190(3) 0.0339(14) Uani 1 1 d . . .
H37A H 0.0507 -0.0064 -0.3314 0.041 Uiso 1 1 calc R . .
H37B H 0.0526 0.0800 -0.3288 0.041 Uiso 1 1 calc R . .
C38 C 0.13892(19) 0.0989(3) -0.2286(2) 0.0219(11) Uani 1 1 d . . .
H38A H 0.1187 0.1439 -0.2386 0.026 Uiso 1 1 calc R . .
H38B H 0.1587 0.0988 -0.1814 0.026 Uiso 1 1 calc R . .
C39 C 0.1402(3) -0.0333(3) -0.3450(4) 0.055(2) Uani 1 1 d . . .
H39A H 0.1176 -0.0758 -0.3580 0.066 Uiso 1 1 calc R . .
H39B H 0.1634 -0.0338 -0.3706 0.066 Uiso 1 1 calc R . .
C40 C 0.2062(2) 0.0274(3) -0.2523(4) 0.0475(19) Uani 1 1 d . . .
H40A H 0.2252 0.0252 -0.2049 0.057 Uiso 1 1 calc R . .
H40B H 0.2308 0.0264 -0.2760 0.057 Uiso 1 1 calc R . .
C41 C 0.1354(2) -0.0368(3) -0.2314(3) 0.0336(15) Uani 1 1 d . . .
H41A H 0.1558 -0.0392 -0.1845 0.040 Uiso 1 1 calc R . .
H41B H 0.1130 -0.0796 -0.2422 0.040 Uiso 1 1 calc R . .
C42 C 0.1447(2) 0.1007(3) -0.3409(3) 0.0256(12) Uani 1 1 d . . .
H42A H 0.1678 0.1000 -0.3668 0.031 Uiso 1 1 calc R . .
H42B H 0.1251 0.1462 -0.3507 0.031 Uiso 1 1 calc R . .
C43 C -0.0715(2) -0.0064(4) -0.2350(3) 0.0493(19) Uani 1 1 d . . .
H43A H -0.0875 -0.0264 -0.2051 0.074 Uiso 1 1 calc R . .
H43B H -0.0753 -0.0405 -0.2708 0.074 Uiso 1 1 calc R . .
H43C H -0.0876 0.0395 -0.2527 0.074 Uiso 1 1 calc R . .
C44 C 0.2794(4) -0.1831(5) -0.0306(5) 0.0174(19) Uani 0.503(5) 1 d PU A 1
C45 C 0.3528(4) -0.2487(6) -0.0526(6) 0.026(2) Uani 0.503(5) 1 d PU A 1
H45A H 0.3754 -0.2918 -0.0406 0.031 Uiso 0.503(5) 1 calc PR A 1
C46 C 0.2864(4) -0.1871(6) -0.1442(5) 0.027(2) Uani 0.503(5) 1 d PU A 1
H46A H 0.2662 -0.1906 -0.1917 0.032 Uiso 0.503(5) 1 calc PR A 1
C47 C 0.3482(6) -0.1132(11) -0.0567(11) 0.025(2) Uani 0.503(5) 1 d PU A 1
H47A H 0.3689 -0.0680 -0.0473 0.030 Uiso 0.503(5) 1 calc PR A 1
C48 C 0.3159(4) -0.2486(5) -0.0131(5) 0.021(2) Uani 0.503(5) 1 d PU A 1
H48A H 0.2960 -0.2939 -0.0219 0.025 Uiso 0.503(5) 1 calc PR A 1
H48B H 0.3357 -0.2472 0.0341 0.025 Uiso 0.503(5) 1 calc PR A 1
C49 C 0.3149(7) -0.1130(6) -0.0189(9) 0.024(3) Uani 0.503(5) 1 d PU A 1
H49A H 0.2933 -0.0694 -0.0301 0.029 Uiso 0.503(5) 1 calc PR A 1
H49B H 0.3354 -0.1101 0.0280 0.029 Uiso 0.503(5) 1 calc PR A 1
C50 C 0.3218(5) -0.2508(6) -0.1257(6) 0.028(2) Uani 0.503(5) 1 d PU A 1
H50A H 0.3449 -0.2499 -0.1515 0.033 Uiso 0.503(5) 1 calc PR A 1
H50B H 0.3021 -0.2962 -0.1360 0.033 Uiso 0.503(5) 1 calc PR A 1
C51 C 0.3174(4) -0.1166(6) -0.1324(6) 0.025(2) Uani 0.503(5) 1 d PU A 1
H51A H 0.2946 -0.0743 -0.1457 0.030 Uiso 0.503(5) 1 calc PR A 1
H51B H 0.3406 -0.1166 -0.1579 0.030 Uiso 0.503(5) 1 calc PR A 1
C52 C 0.2507(4) -0.1862(6) -0.1056(5) 0.022(2) Uani 0.503(5) 1 d PU A 1
H52A H 0.2294 -0.2301 -0.1160 0.027 Uiso 0.503(5) 1 calc PR A 1
H52B H 0.2282 -0.1436 -0.1187 0.027 Uiso 0.503(5) 1 calc PR A 1
C53 C 0.3843(4) -0.1796(6) -0.0388(6) 0.024(2) Uani 0.503(5) 1 d PU A 1
H53A H 0.4071 -0.1790 -0.0649 0.029 Uiso 0.503(5) 1 calc PR A 1
H53B H 0.4052 -0.1775 0.0080 0.029 Uiso 0.503(5) 1 calc PR A 1
C54 C 0.2045(5) -0.3165(6) 0.1193(6) 0.037(3) Uani 0.503(5) 1 d P A 1
H54A H 0.1703 -0.3311 0.1162 0.056 Uiso 0.503(5) 1 calc PR A 1
H54B H 0.2230 -0.3003 0.1638 0.056 Uiso 0.503(5) 1 calc PR A 1
H54C H 0.2221 -0.3577 0.1085 0.056 Uiso 0.503(5) 1 calc PR A 1
C44A C 0.2721(4) -0.1761(5) -0.0625(6) 0.0176(17) Uani 0.497(5) 1 d PU A 2
C45A C 0.3363(4) -0.2380(6) -0.1052(6) 0.0225(18) Uani 0.497(5) 1 d PU A 2
H45B H 0.3508 -0.2859 -0.1107 0.027 Uiso 0.497(5) 1 calc PR A 2
C46A C 0.3555(6) -0.1154(11) -0.0556(10) 0.0178(18) Uani 0.497(5) 1 d PU A 2
H46B H 0.3829 -0.0833 -0.0279 0.021 Uiso 0.497(5) 1 calc PR A 2
C47A C 0.2885(4) -0.1296(5) -0.1643(5) 0.0204(17) Uani 0.497(5) 1 d PU A 2
H47B H 0.2727 -0.1063 -0.2079 0.024 Uiso 0.497(5) 1 calc PR A 2
C48A C 0.2956(4) -0.2486(5) -0.0728(5) 0.0226(18) Uani 0.497(5) 1 d PU A 2
H48C H 0.2686 -0.2805 -0.1006 0.027 Uiso 0.497(5) 1 calc PR A 2
H48D H 0.3109 -0.2727 -0.0301 0.027 Uiso 0.497(5) 1 calc PR A 2
C49A C 0.2481(4) -0.1399(5) -0.1313(5) 0.0180(17) Uani 0.497(5) 1 d PU A 2
H49C H 0.2205 -0.1707 -0.1592 0.022 Uiso 0.497(5) 1 calc PR A 2
H49D H 0.2336 -0.0924 -0.1264 0.022 Uiso 0.497(5) 1 calc PR A 2
C50A C 0.3781(4) -0.1891(6) -0.0638(5) 0.0212(19) Uani 0.497(5) 1 d PU A 2
H50C H 0.4038 -0.1824 -0.0852 0.025 Uiso 0.497(5) 1 calc PR A 2
H50D H 0.3947 -0.2114 -0.0206 0.025 Uiso 0.497(5) 1 calc PR A 2
C51A C 0.3310(4) -0.0804(6) -0.1212(5) 0.0200(18) Uani 0.497(5) 1 d PU A 2
H51C H 0.3566 -0.0724 -0.1426 0.024 Uiso 0.497(5) 1 calc PR A 2
H51D H 0.3169 -0.0329 -0.1154 0.024 Uiso 0.497(5) 1 calc PR A 2
C52A C 0.3135(6) -0.1271(6) -0.0203(8) 0.019(2) Uani 0.497(5) 1 d PU A 2
H52C H 0.3295 -0.1492 0.0232 0.022 Uiso 0.497(5) 1 calc PR A 2
H52D H 0.2990 -0.0799 -0.0144 0.022 Uiso 0.497(5) 1 calc PR A 2
C53A C 0.3116(4) -0.2018(5) -0.1733(5) 0.0226(18) Uani 0.497(5) 1 d PU A 2
H53C H 0.3374 -0.1939 -0.1944 0.027 Uiso 0.497(5) 1 calc PR A 2
H53D H 0.2850 -0.2337 -0.2018 0.027 Uiso 0.497(5) 1 calc PR A 2
C54A C 0.1816(4) -0.3399(5) 0.0497(7) 0.033(3) Uani 0.497(5) 1 d P A 2
H54D H 0.1770 -0.3336 0.0921 0.050 Uiso 0.497(5) 1 calc PR A 2
H54E H 0.2119 -0.3688 0.0552 0.050 Uiso 0.497(5) 1 calc PR A 2
H54F H 0.1521 -0.3646 0.0197 0.050 Uiso 0.497(5) 1 calc PR A 2
C55 C 0.22894(17) 0.1543(3) 0.1727(2) 0.0168(10) Uani 1 1 d . . .
H55A H 0.2356 0.1082 0.1538 0.020 Uiso 1 1 calc R . .
H55B H 0.2381 0.1473 0.2203 0.020 Uiso 1 1 calc R . .
C56 C 0.17328(18) 0.1706(3) 0.1447(2) 0.0165(10) Uani 1 1 d . . .
C57 C 0.14958(17) 0.1791(2) 0.0771(2) 0.0134(10) Uani 1 1 d . . .
C58 C 0.09898(17) 0.2035(2) 0.0513(2) 0.0141(10) Uani 1 1 d . . .
C59 C 0.07285(18) 0.2067(3) 0.0965(2) 0.0194(11) Uani 1 1 d . . .
H59A H 0.0381 0.2193 0.0804 0.023 Uiso 1 1 calc R . .
C60 C 0.09436(19) 0.1929(3) 0.1624(3) 0.0247(12) Uani 1 1 d . . .
C61 C 0.14558(19) 0.1777(3) 0.1866(2) 0.0226(11) Uani 1 1 d . . .
H61A H 0.1619 0.1721 0.2323 0.027 Uiso 1 1 calc R . .
C62 C 0.31556(18) 0.1882(3) 0.1967(2) 0.0183(10) Uani 1 1 d . . .
H62A H 0.3217 0.1429 0.1764 0.022 Uiso 1 1 calc R . .
H62B H 0.3176 0.1763 0.2419 0.022 Uiso 1 1 calc R . .
C63 C 0.35809(18) 0.2398(3) 0.2005(2) 0.0186(11) Uani 1 1 d . . .
C64 C 0.36691(17) 0.2624(3) 0.1437(2) 0.0156(10) Uani 1 1 d . . .
C65 C 0.41116(18) 0.3023(3) 0.1488(2) 0.0197(11) Uani 1 1 d . . .
C66 C 0.44173(19) 0.3229(3) 0.2114(3) 0.0254(12) Uani 1 1 d . . .
H66A H 0.4707 0.3514 0.2155 0.031 Uiso 1 1 calc R . .
C67 C 0.4322(2) 0.3039(3) 0.2682(3) 0.0302(13) Uani 1 1 d . . .
C68 C 0.39062(19) 0.2610(3) 0.2617(2) 0.0237(12) Uani 1 1 d . . .
H68A H 0.3840 0.2457 0.2997 0.028 Uiso 1 1 calc R . .
C69 C 0.25137(18) 0.2832(2) 0.1850(2) 0.0174(10) Uani 1 1 d . . .
H69A H 0.2665 0.2835 0.2332 0.021 Uiso 1 1 calc R . .
H69B H 0.2144 0.2877 0.1740 0.021 Uiso 1 1 calc R . .
C70 C 0.27050(18) 0.3491(3) 0.1584(2) 0.0172(10) Uani 1 1 d . . .
C71 C 0.25040(17) 0.3668(2) 0.0916(2) 0.0163(10) Uani 1 1 d . . .
C72 C 0.26638(18) 0.4285(3) 0.0660(2) 0.0172(10) Uani 1 1 d . . .
C73 C 0.30202(18) 0.4717(3) 0.1109(3) 0.0221(11) Uani 1 1 d . . .
H73A H 0.3129 0.5144 0.0954 0.026 Uiso 1 1 calc R . .
C74 C 0.32269(19) 0.4561(3) 0.1775(2) 0.0220(11) Uani 1 1 d . . .
C75 C 0.30660(18) 0.3945(3) 0.2002(2) 0.0208(11) Uani 1 1 d . . .
H75A H 0.3204 0.3827 0.2452 0.025 Uiso 1 1 calc R . .
C76 C 0.06996(17) 0.2334(2) -0.0170(2) 0.0155(10) Uani 1 1 d . . .
C77 C 0.02734(19) 0.3487(3) -0.0760(3) 0.0248(12) Uani 1 1 d . . .
H77A H 0.0204 0.4007 -0.0696 0.030 Uiso 1 1 calc R . .
C78 C -0.01177(19) 0.2287(3) -0.1147(3) 0.0231(11) Uani 1 1 d . . .
H78A H -0.0444 0.2022 -0.1336 0.028 Uiso 1 1 calc R . .
C79 C 0.0686(2) 0.2631(3) -0.1316(3) 0.0278(13) Uani 1 1 d . . .
H79A H 0.0883 0.2595 -0.1622 0.033 Uiso 1 1 calc R . .
C80 C 0.05857(18) 0.3147(3) -0.0098(3) 0.0203(11) Uani 1 1 d . . .
H80A H 0.0397 0.3195 0.0211 0.024 Uiso 1 1 calc R . .
H80B H 0.0908 0.3413 0.0085 0.024 Uiso 1 1 calc R . .
C81 C 0.09981(19) 0.2296(3) -0.0657(2) 0.0208(11) Uani 1 1 d . . .
H81A H 0.1321 0.2560 -0.0474 0.025 Uiso 1 1 calc R . .
H81B H 0.1076 0.1786 -0.0722 0.025 Uiso 1 1 calc R . .
C82 C -0.02282(19) 0.3077(3) -0.1056(3) 0.0250(12) Uani 1 1 d . . .
H82A H -0.0431 0.3115 -0.0762 0.030 Uiso 1 1 calc R . .
H82B H -0.0425 0.3293 -0.1482 0.030 Uiso 1 1 calc R . .
C83 C 0.0183(2) 0.2219(3) -0.1612(3) 0.0288(12) Uani 1 1 d . . .
H83A H -0.0012 0.2426 -0.2043 0.035 Uiso 1 1 calc R . .
H83B H 0.0250 0.1704 -0.1673 0.035 Uiso 1 1 calc R . .
C84 C 0.01818(18) 0.1950(3) -0.0487(2) 0.0180(10) Uani 1 1 d . . .
H84A H 0.0240 0.1432 -0.0549 0.022 Uiso 1 1 calc R . .
H84B H -0.0018 0.1986 -0.0190 0.022 Uiso 1 1 calc R . .
C85 C 0.0578(2) 0.3428(3) -0.1229(3) 0.0313(13) Uani 1 1 d . . .
H85A H 0.0384 0.3642 -0.1656 0.038 Uiso 1 1 calc R . .
H85B H 0.0900 0.3696 -0.1049 0.038 Uiso 1 1 calc R . .
C86 C 0.0622(2) 0.1980(4) 0.2062(3) 0.0468(18) Uani 1 1 d . . .
H86A H 0.0336 0.1645 0.1906 0.070 Uiso 1 1 calc R . .
H86B H 0.0495 0.2474 0.2052 0.070 Uiso 1 1 calc R . .
H86C H 0.0827 0.1853 0.2510 0.070 Uiso 1 1 calc R . .
C87 C 0.42560(18) 0.3241(3) 0.0890(2) 0.0190(11) Uani 1 1 d . . .
C88 C 0.4364(3) 0.2778(3) -0.0152(3) 0.0403(16) Uani 1 1 d . . .
H88A H 0.4346 0.2339 -0.0427 0.048 Uiso 1 1 calc R . .
C89 C 0.4016(2) 0.4006(3) -0.0129(3) 0.0269(12) Uani 1 1 d . . .
H89A H 0.3768 0.4371 -0.0390 0.032 Uiso 1 1 calc R . .
C90 C 0.4928(2) 0.3768(3) 0.0469(3) 0.0353(15) Uani 1 1 d . . .
H90A H 0.5276 0.3977 0.0606 0.042 Uiso 1 1 calc R . .
C91 C 0.4243(2) 0.2566(3) 0.0461(3) 0.0355(15) Uani 1 1 d . . .
H91A H 0.4492 0.2207 0.0716 0.043 Uiso 1 1 calc R . .
H91B H 0.3904 0.2342 0.0333 0.043 Uiso 1 1 calc R . .
C92 C 0.38894(19) 0.3812(3) 0.0484(3) 0.0241(12) Uani 1 1 d . . .
H92A H 0.3910 0.4251 0.0752 0.029 Uiso 1 1 calc R . .
H92B H 0.3540 0.3624 0.0356 0.029 Uiso 1 1 calc R . .
C93 C 0.4907(3) 0.3090(4) 0.0062(3) 0.0482(19) Uani 1 1 d . . .
H93A H 0.5150 0.2727 0.0323 0.058 Uiso 1 1 calc R . .
H93B H 0.4999 0.3210 -0.0327 0.058 Uiso 1 1 calc R . .
C94 C 0.4549(2) 0.4323(3) 0.0069(3) 0.0304(13) Uani 1 1 d . . .
H94A H 0.4630 0.4454 -0.0326 0.036 Uiso 1 1 calc R . .
H94B H 0.4568 0.4767 0.0330 0.036 Uiso 1 1 calc R . .
C95 C 0.4790(2) 0.3572(4) 0.1081(3) 0.0338(14) Uani 1 1 d . . .
H95A H 0.5039 0.3223 0.1352 0.041 Uiso 1 1 calc R . .
H95B H 0.4805 0.4013 0.1345 0.041 Uiso 1 1 calc R . .
C96 C 0.3993(2) 0.3336(3) -0.0544(3) 0.0391(16) Uani 1 1 d . . .
H96A H 0.3647 0.3133 -0.0688 0.047 Uiso 1 1 calc R . .
H96B H 0.4077 0.3468 -0.0937 0.047 Uiso 1 1 calc R . .
C97 C 0.4662(2) 0.3306(4) 0.3338(3) 0.0432(17) Uani 1 1 d . . .
H97A H 0.4685 0.2937 0.3670 0.065 Uiso 1 1 calc R . .
H97B H 0.4522 0.3751 0.3452 0.065 Uiso 1 1 calc R . .
H97C H 0.5000 0.3402 0.3319 0.065 Uiso 1 1 calc R . .
C98 C 0.24541(18) 0.4487(3) -0.0069(2) 0.0204(11) Uani 1 1 d . . .
C99 C 0.2326(2) 0.4077(3) -0.1242(3) 0.0313(13) Uani 1 1 d . . .
H99A H 0.2386 0.3670 -0.1510 0.038 Uiso 1 1 calc R . .
C100 C 0.2496(2) 0.5366(3) -0.0952(3) 0.0330(14) Uani 1 1 d . . .
H10A H 0.2666 0.5812 -0.1033 0.040 Uiso 1 1 calc R . .
C101 C 0.1671(2) 0.4829(3) -0.1010(3) 0.0255(12) Uani 1 1 d . . .
H10B H 0.1299 0.4920 -0.1138 0.031 Uiso 1 1 calc R . .
C102 C 0.25345(19) 0.3870(3) -0.0515(2) 0.0247(12) Uani 1 1 d . . .
H10C H 0.2900 0.3764 -0.0391 0.030 Uiso 1 1 calc R . .
H10D H 0.2363 0.3426 -0.0444 0.030 Uiso 1 1 calc R . .
C103 C 0.18758(18) 0.4634(3) -0.0284(2) 0.0192(11) Uani 1 1 d . . .
H10E H 0.1701 0.4199 -0.0203 0.023 Uiso 1 1 calc R . .
H10F H 0.1810 0.5036 -0.0023 0.023 Uiso 1 1 calc R . .
C104 C 0.2588(2) 0.4746(4) -0.1361(3) 0.0378(15) Uani 1 1 d . . .
H10G H 0.2456 0.4876 -0.1829 0.045 Uiso 1 1 calc R . .
H10H H 0.2955 0.4655 -0.1240 0.045 Uiso 1 1 calc R . .
C105 C 0.1925(2) 0.5505(3) -0.1137(3) 0.0361(14) Uani 1 1 d . . .
H10I H 0.1865 0.5910 -0.0875 0.043 Uiso 1 1 calc R . .
H10J H 0.1782 0.5638 -0.1604 0.043 Uiso 1 1 calc R . .
C106 C 0.2708(2) 0.5171(3) -0.0218(3) 0.0298(13) Uani 1 1 d . . .
H10K H 0.3076 0.5090 -0.0089 0.036 Uiso 1 1 calc R . .
H10L H 0.2650 0.5579 0.0042 0.036 Uiso 1 1 calc R . .
C107 C 0.17600(19) 0.4212(3) -0.1430(3) 0.0271(12) Uani 1 1 d . . .
H10M H 0.1589 0.3768 -0.1359 0.032 Uiso 1 1 calc R . .
H10N H 0.1618 0.4342 -0.1897 0.032 Uiso 1 1 calc R . .
C108 C 0.3635(2) 0.5040(3) 0.2230(3) 0.0338(14) Uani 1 1 d . . .
H10O H 0.3675 0.4923 0.2684 0.051 Uiso 1 1 calc R . .
H10P H 0.3538 0.5548 0.2144 0.051 Uiso 1 1 calc R . .
H10Q H 0.3955 0.4956 0.2154 0.051 Uiso 1 1 calc R . .
C109 C 0.28803(17) 0.0941(2) 0.0439(2) 0.0156(10) Uani 1 1 d . . .
H10R H 0.3114 0.0747 0.0861 0.019 Uiso 1 1 calc R . .
C110 C 0.22471(18) 0.1601(3) -0.0697(2) 0.0170(10) Uani 1 1 d . . .
H10S H 0.2004 0.1831 -0.1094 0.020 Uiso 1 1 calc R . .
C111 C 0.30444(18) 0.1013(3) -0.0085(2) 0.0181(11) Uani 1 1 d . C .
C112 C 0.27094(18) 0.1367(3) -0.0681(2) 0.0187(11) Uani 1 1 d . C .
C113 C 0.2985(2) 0.1402(3) -0.1177(3) 0.0345(14) Uani 1 1 d . . .
H11B H 0.2833 0.1057 -0.1537 0.041 Uiso 1 1 calc R B 1
H11C H 0.2960 0.1894 -0.1363 0.041 Uiso 1 1 calc R B 1
C114 C 0.3506(4) 0.1218(7) -0.0839(6) 0.040(4) Uani 0.565(18) 1 d P C 1
H11D H 0.3716 0.1661 -0.0745 0.048 Uiso 0.565(18) 1 calc PR C 1
H11E H 0.3632 0.0895 -0.1113 0.048 Uiso 0.565(18) 1 calc PR C 1
C134 C 0.3425(5) 0.0864(7) -0.0907(7) 0.027(4) Uani 0.435(18) 1 d P C 2
H13A H 0.3327 0.0382 -0.1106 0.033 Uiso 0.435(18) 1 calc PR C 2
H13B H 0.3725 0.1032 -0.1008 0.033 Uiso 0.435(18) 1 calc PR C 2
C115 C 0.35414(18) 0.0826(3) -0.0180(3) 0.0235(12) Uani 1 1 d . . .
H11F H 0.3577 0.0297 -0.0217 0.028 Uiso 1 1 calc R C 1
H11G H 0.3831 0.1009 0.0187 0.028 Uiso 1 1 calc R C 1
C201 C 0.0525(3) 0.5551(3) 0.9668(3) 0.0484(18) Uani 1 1 d DU D .
H20A H 0.0710 0.5093 0.9751 0.073 Uiso 0.613(10) 1 calc PR D 1
H20B H 0.0162 0.5455 0.9481 0.073 Uiso 0.613(10) 1 calc PR D 1
H20C H 0.0595 0.5817 1.0079 0.073 Uiso 0.613(10) 1 calc PR D 1
H20D H 0.0710 0.5094 0.9750 0.073 Uiso 0.387(10) 1 d PR D 2
H20E H 0.0162 0.5454 0.9482 0.073 Uiso 0.387(10) 1 d PR D 2
H20F H 0.0595 0.5815 1.0080 0.073 Uiso 0.387(10) 1 d PR D 2
O202 O 0.0682(2) 0.5975(3) 0.9219(3) 0.0715(15) Uani 1 1 d DU . .
C203 C 0.0909(7) 0.6597(7) 0.9484(8) 0.045(3) Uani 0.387(10) 1 d PDU D 1
H20G H 0.1238 0.6479 0.9818 0.054 Uiso 0.387(10) 1 calc PR D 1
H20H H 0.0699 0.6837 0.9708 0.054 Uiso 0.387(10) 1 calc PR D 1
C204 C 0.1001(6) 0.7130(7) 0.8997(8) 0.039(3) Uani 0.387(10) 1 d PDU D 1
H20I H 0.1333 0.7360 0.9211 0.047 Uiso 0.387(10) 1 calc PR D 1
H20J H 0.1028 0.6847 0.8624 0.047 Uiso 0.387(10) 1 calc PR D 1
O205 O 0.06260(17) 0.7719(2) 0.8726(2) 0.0484(12) Uani 1 1 d DU . .
C206 C 0.0804(2) 0.8176(3) 0.8331(3) 0.0370(15) Uani 1 1 d DU D .
H20K H 0.0762 0.7936 0.7914 0.056 Uiso 0.613(10) 1 calc PR D 1
H20L H 0.1162 0.8282 0.8554 0.056 Uiso 0.613(10) 1 calc PR D 1
H20M H 0.0611 0.8628 0.8249 0.056 Uiso 0.613(10) 1 calc PR D 1
H20N H 0.0762 0.7936 0.7914 0.056 Uiso 0.387(10) 1 d PR D 2
H20O H 0.1162 0.8283 0.8553 0.056 Uiso 0.387(10) 1 d PR D 2
H20P H 0.0611 0.8628 0.8249 0.056 Uiso 0.387(10) 1 d PR D 2
C213 C 0.0533(4) 0.6598(5) 0.9157(5) 0.038(2) Uani 0.613(10) 1 d PU D 2
H21B H 0.0626 0.6833 0.9590 0.045 Uiso 0.613(10) 1 calc PR D 2
H21C H 0.0160 0.6605 0.8959 0.045 Uiso 0.613(10) 1 calc PR D 2
C214 C 0.0770(5) 0.7015(5) 0.8718(6) 0.042(2) Uani 0.613(10) 1 d PU D 2
H21D H 0.1142 0.6973 0.8889 0.051 Uiso 0.613(10) 1 calc PR D 2
H21E H 0.0646 0.6822 0.8268 0.051 Uiso 0.613(10) 1 calc PR D 2
C301 C 0.4850(6) -0.1060(12) -0.3347(11) 0.048(4) Uani 0.327(5) 1 d PDU E 1
H30C H 0.4968 -0.0584 -0.3162 0.072 Uiso 0.327(5) 1 calc PR E 1
H30D H 0.4950 -0.1141 -0.3732 0.072 Uiso 0.327(5) 1 calc PR E 1
H30E H 0.5000 -0.1434 -0.3021 0.072 Uiso 0.327(5) 1 calc PR E 1
O302 O 0.4309(4) -0.1092(6) -0.3533(6) 0.034(3) Uani 0.327(5) 1 d PDU E 1
C303 C 0.4139(5) -0.1735(8) -0.3782(8) 0.028(3) Uani 0.327(5) 1 d PDU E 1
H30F H 0.4348 -0.2117 -0.3499 0.033 Uiso 0.327(5) 1 calc PR E 1
H30G H 0.4172 -0.1780 -0.4219 0.033 Uiso 0.327(5) 1 calc PR E 1
C304 C 0.3591(5) -0.1844(8) -0.3839(6) 0.022(2) Uani 0.327(5) 1 d PDU E 1
H30H H 0.3382 -0.1456 -0.4112 0.026 Uiso 0.327(5) 1 calc PR E 1
H30I H 0.3470 -0.2313 -0.4055 0.026 Uiso 0.327(5) 1 calc PR E 1
O305 O 0.3540(3) -0.1835(5) -0.3217(5) 0.018(2) Uani 0.327(5) 1 d PDU E 1
C306 C 0.3023(5) -0.1777(8) -0.3244(8) 0.022(3) Uani 0.327(5) 1 d PDU E 1
H30J H 0.3010 -0.1765 -0.2800 0.032 Uiso 0.327(5) 1 calc PR E 1
H30K H 0.2832 -0.2195 -0.3477 0.032 Uiso 0.327(5) 1 calc PR E 1
H30L H 0.2876 -0.1333 -0.3474 0.032 Uiso 0.327(5) 1 calc PR E 1
C311 C 0.4585(7) -0.1463(11) -0.1926(8) 0.045(4) Uani 0.347(6) 1 d PDU F 2
H31C H 0.4242 -0.1437 -0.1911 0.067 Uiso 0.347(6) 1 calc PR F 2
H31D H 0.4762 -0.1008 -0.1769 0.067 Uiso 0.347(6) 1 calc PR F 2
H31E H 0.4767 -0.1861 -0.1649 0.067 Uiso 0.347(6) 1 calc PR F 2
O312 O 0.4564(4) -0.1590(6) -0.2599(5) 0.041(3) Uani 0.347(6) 1 d PDU F 2
C313 C 0.4993(5) -0.1302(9) -0.2627(7) 0.035(3) Uani 0.347(6) 1 d PDU F 2
H31F H 0.5285 -0.1577 -0.2339 0.042 Uiso 0.347(6) 1 calc PR F 2
H31G H 0.5023 -0.0797 -0.2469 0.042 Uiso 0.347(6) 1 calc PR F 2
C314 C 0.5004(6) -0.1316(9) -0.3309(7) 0.032(3) Uani 0.347(6) 1 d PDU F 2
H31H H 0.5346 -0.1176 -0.3301 0.038 Uiso 0.347(6) 1 calc PR F 2
H31I H 0.4941 -0.1816 -0.3477 0.038 Uiso 0.347(6) 1 calc PR F 2
O315 O 0.4645(4) -0.0850(6) -0.3746(5) 0.034(3) Uani 0.347(6) 1 d PDU F 2
C316 C 0.4165(5) -0.1142(8) -0.4024(8) 0.033(4) Uani 0.347(6) 1 d PDU F 2
H31J H 0.4012 -0.0955 -0.4468 0.050 Uiso 0.347(6) 1 calc PR F 2
H31K H 0.3955 -0.1008 -0.3762 0.050 Uiso 0.347(6) 1 calc PR F 2
H31L H 0.4189 -0.1669 -0.4038 0.050 Uiso 0.347(6) 1 calc PR F 2
C321 C 0.4491(7) -0.1668(9) -0.1883(9) 0.043(4) Uani 0.327(5) 1 d PDU G 3
H32D H 0.4261 -0.2056 -0.1857 0.064 Uiso 0.327(5) 1 calc PR G 3
H32E H 0.4774 -0.1874 -0.1992 0.064 Uiso 0.327(5) 1 calc PR G 3
H32F H 0.4309 -0.1322 -0.2221 0.064 Uiso 0.327(5) 1 calc PR G 3
O322 O 0.4681(5) -0.1303(7) -0.1261(7) 0.056(3) Uani 0.327(5) 1 d PDU G 3
C323 C 0.4937(9) -0.0731(10) -0.1296(10) 0.071(4) Uani 0.327(5) 1 d PDU G 3
H32G H 0.4747 -0.0438 -0.1681 0.086 Uiso 0.327(5) 1 calc PR G 3
H32H H 0.5264 -0.0869 -0.1338 0.086 Uiso 0.327(5) 1 calc PR G 3
C324 C 0.5020(10) -0.0305(11) -0.0682(10) 0.084(4) Uani 0.327(5) 1 d PDU G 3
H32I H 0.5355 -0.0076 -0.0590 0.100 Uiso 0.327(5) 1 calc PR G 3
H32J H 0.4771 0.0093 -0.0807 0.100 Uiso 0.327(5) 1 calc PR G 3
O325 O 0.5013(7) -0.0529(9) -0.0108(10) 0.090(4) Uani 0.327(5) 1 d PDU G 3
C326 C 0.5218(10) -0.0162(14) 0.0470(11) 0.091(6) Uani 0.327(5) 1 d PDU G 3
H32K H 0.5014 -0.0247 0.0749 0.136 Uiso 0.327(5) 1 calc PR G 3
H32L H 0.5225 0.0357 0.0381 0.136 Uiso 0.327(5) 1 calc PR G 3
H32M H 0.5564 -0.0333 0.0692 0.136 Uiso 0.327(5) 1 calc PR G 3

loop_
_atom_site_aniso_label
_atom_site_aniso_U_11
_atom_site_aniso_U_22
_atom_site_aniso_U_33
_atom_site_aniso_U_23
_atom_site_aniso_U_13
_atom_site_aniso_U_12
U1 0.01017(9) 0.01443(9) 0.01529(9) -0.00206(7) 0.00402(7) -0.00039(7)
U2 0.01131(9) 0.01600(9) 0.01177(9) -0.00064(7) 0.00313(7) -0.00172(7)
O1 0.0149(18) 0.0176(18) 0.0190(18) 0.0036(14) 0.0056(14) -0.0002(14)
O2 0.0100(17) 0.0220(18) 0.0197(19) -0.0052(14) 0.0028(14) 0.0018(14)
O3 0.0161(19) 0.0151(18) 0.032(2) -0.0062(15) 0.0056(16) 0.0022(14)
O4 0.0119(17) 0.0168(17) 0.0134(17) -0.0022(13) 0.0046(14) 0.0019(13)
O5 0.0148(18) 0.0200(18) 0.0152(18) -0.0036(14) 0.0048(14) -0.0034(14)
O6 0.0194(19) 0.0172(18) 0.0156(18) -0.0030(14) -0.0016(15) -0.0010(14)
N1 0.012(2) 0.014(2) 0.022(2) 0.0000(17) 0.0048(18) 0.0025(16)
N2 0.009(2) 0.020(2) 0.016(2) -0.0011(17) 0.0034(17) 0.0015(16)
C1 0.013(3) 0.022(3) 0.026(3) 0.010(2) 0.007(2) 0.002(2)
C2 0.016(3) 0.031(3) 0.034(3) 0.019(2) 0.007(2) 0.000(2)
C3 0.015(3) 0.021(3) 0.028(3) 0.013(2) 0.004(2) 0.002(2)
C4 0.012(3) 0.029(3) 0.048(4) 0.020(3) 0.004(3) 0.003(2)
C5 0.020(3) 0.053(4) 0.078(5) 0.050(4) 0.001(3) 0.001(3)
C6 0.017(3) 0.071(5) 0.084(6) 0.060(4) 0.004(3) -0.006(3)
C7 0.016(3) 0.049(4) 0.057(4) 0.036(3) 0.007(3) -0.004(3)
C8 0.011(2) 0.024(3) 0.018(3) -0.001(2) 0.003(2) 0.006(2)
C9 0.019(3) 0.027(3) 0.019(3) -0.011(2) 0.005(2) 0.003(2)
C10 0.006(2) 0.021(3) 0.024(3) -0.005(2) 0.004(2) -0.0030(19)
C11 0.019(3) 0.027(3) 0.021(3) -0.010(2) 0.007(2) -0.004(2)
C12 0.021(3) 0.054(4) 0.015(3) -0.009(2) 0.003(2) -0.008(3)
C13 0.011(3) 0.058(4) 0.022(3) -0.011(3) 0.003(2) -0.008(3)
C14 0.013(3) 0.046(4) 0.022(3) -0.008(2) 0.007(2) -0.003(2)
C15 0.016(3) 0.016(3) 0.056(4) -0.008(3) 0.013(3) -0.007(2)
C16 0.020(3) 0.013(3) 0.100(6) -0.001(3) 0.025(4) -0.001(2)
C17 0.020(3) 0.018(3) 0.084(5) -0.010(3) 0.021(3) -0.005(2)
C18 0.007(5) 0.012(5) 0.024(7) -0.004(4) 0.002(5) 0.000(4)
C19 0.029(6) 0.008(5) 0.021(6) 0.008(4) 0.007(5) 0.005(4)
C20 0.029(6) 0.020(5) 0.031(7) 0.002(5) 0.010(5) -0.005(5)
C21 0.032(7) 0.010(5) 0.033(7) 0.002(5) 0.018(6) 0.000(4)
C18A 0.018(6) 0.017(5) 0.020(7) -0.008(5) 0.002(5) 0.004(4)
C19A 0.026(6) 0.014(5) 0.032(7) -0.001(4) 0.020(5) 0.004(4)
C20A 0.023(6) 0.010(5) 0.031(7) 0.002(4) 0.009(5) -0.009(4)
C21A 0.017(6) 0.019(6) 0.024(7) 0.004(5) 0.009(5) 0.001(4)
C22 0.013(3) 0.023(3) 0.035(3) 0.012(2) 0.005(2) 0.003(2)
C23 0.019(3) 0.094(6) 0.039(4) -0.012(4) 0.008(3) 0.018(3)
C24 0.016(3) 0.032(3) 0.041(4) 0.018(3) 0.002(3) 0.004(2)
C25 0.022(3) 0.027(3) 0.047(4) 0.015(3) 0.000(3) -0.003(2)
C26 0.020(3) 0.056(4) 0.050(4) -0.013(3) -0.003(3) 0.015(3)
C27 0.013(3) 0.027(3) 0.028(3) 0.009(2) 0.002(2) 0.005(2)
C28 0.018(3) 0.052(4) 0.062(5) -0.014(4) -0.007(3) 0.015(3)
C29 0.018(3) 0.033(3) 0.034(3) 0.004(3) 0.002(2) 0.006(2)
C30 0.014(3) 0.040(4) 0.060(4) 0.030(3) 0.005(3) 0.003(3)
C31 0.008(3) 0.112(6) 0.040(4) 0.044(4) 0.004(3) 0.008(3)
C32 0.033(4) 0.088(5) 0.094(6) 0.069(4) 0.002(4) -0.013(4)
C33 0.020(3) 0.023(3) 0.024(3) -0.010(2) 0.011(2) -0.009(2)
C34 0.043(4) 0.033(3) 0.027(3) -0.013(3) 0.018(3) -0.018(3)
C35 0.023(3) 0.032(3) 0.029(3) 0.009(2) 0.004(2) -0.015(2)
C36 0.075(5) 0.030(3) 0.082(6) 0.020(3) 0.070(5) 0.022(3)
C37 0.029(3) 0.052(4) 0.022(3) -0.014(3) 0.010(3) -0.022(3)
C38 0.027(3) 0.017(3) 0.017(3) -0.001(2) 0.002(2) -0.004(2)
C39 0.106(6) 0.022(3) 0.073(5) -0.012(3) 0.079(5) -0.015(3)
C40 0.034(4) 0.061(5) 0.060(5) 0.037(4) 0.032(3) 0.018(3)
C41 0.055(4) 0.014(3) 0.049(4) 0.000(2) 0.040(3) -0.002(3)
C42 0.024(3) 0.025(3) 0.030(3) -0.001(2) 0.011(2) -0.006(2)
C43 0.018(3) 0.098(6) 0.031(4) -0.009(4) 0.007(3) -0.016(3)
C44 0.017(4) 0.018(4) 0.018(4) -0.003(3) 0.007(3) 0.000(3)
C45 0.028(4) 0.026(4) 0.031(5) 0.001(4) 0.020(4) 0.005(4)
C46 0.027(4) 0.030(5) 0.024(4) -0.007(4) 0.011(4) -0.005(4)
C47 0.025(5) 0.020(5) 0.027(5) -0.007(4) 0.005(4) -0.004(4)
C48 0.024(5) 0.019(4) 0.026(5) 0.000(4) 0.017(4) 0.003(4)
C49 0.023(5) 0.018(5) 0.023(5) -0.003(4) -0.003(4) -0.009(4)
C50 0.032(5) 0.028(5) 0.029(5) -0.005(4) 0.018(4) -0.003(4)
C51 0.025(5) 0.022(5) 0.031(5) -0.003(4) 0.011(4) -0.007(4)
C52 0.019(5) 0.028(5) 0.022(5) -0.003(4) 0.009(4) -0.003(4)
C53 0.022(5) 0.027(5) 0.026(5) -0.007(4) 0.011(4) 0.004(4)
C54 0.049(8) 0.024(6) 0.051(8) 0.017(6) 0.034(7) 0.010(5)
C44A 0.016(3) 0.018(3) 0.020(3) 0.000(3) 0.007(3) 0.001(3)
C45A 0.021(3) 0.023(3) 0.022(3) -0.002(3) 0.006(3) 0.004(3)
C46A 0.017(3) 0.021(3) 0.019(3) -0.001(3) 0.010(2) 0.002(3)
C47A 0.019(3) 0.022(3) 0.020(3) -0.003(3) 0.007(3) -0.002(3)
C48A 0.022(4) 0.021(3) 0.023(4) 0.000(3) 0.005(3) 0.001(3)
C49A 0.015(3) 0.019(3) 0.019(4) 0.000(3) 0.004(3) -0.005(3)
C50A 0.020(4) 0.023(4) 0.021(4) -0.003(3) 0.006(3) 0.008(3)
C51A 0.020(3) 0.021(3) 0.021(3) -0.004(3) 0.009(3) 0.001(3)
C52A 0.017(4) 0.019(3) 0.020(4) 0.002(3) 0.007(3) 0.001(3)
C53A 0.022(4) 0.024(4) 0.022(4) -0.002(3) 0.008(3) 0.000(3)
C54A 0.032(7) 0.013(5) 0.064(9) 0.009(5) 0.027(7) 0.006(5)
C55 0.018(3) 0.019(3) 0.014(3) 0.0038(19) 0.006(2) -0.004(2)
C56 0.015(3) 0.017(2) 0.018(3) 0.0006(19) 0.007(2) -0.002(2)
C57 0.014(2) 0.010(2) 0.019(3) -0.0011(18) 0.009(2) -0.0039(18)
C58 0.016(3) 0.012(2) 0.015(3) -0.0007(18) 0.007(2) -0.0008(18)
C59 0.012(2) 0.030(3) 0.018(3) -0.006(2) 0.007(2) -0.005(2)
C60 0.017(3) 0.039(3) 0.021(3) -0.005(2) 0.012(2) -0.008(2)
C61 0.022(3) 0.035(3) 0.010(3) 0.001(2) 0.005(2) -0.006(2)
C62 0.016(3) 0.024(3) 0.014(3) 0.003(2) 0.004(2) 0.000(2)
C63 0.012(3) 0.026(3) 0.016(3) 0.002(2) 0.003(2) 0.003(2)
C64 0.008(2) 0.024(3) 0.014(3) -0.0017(19) 0.0022(19) 0.0020(19)
C65 0.017(3) 0.023(3) 0.018(3) 0.000(2) 0.005(2) -0.003(2)
C66 0.013(3) 0.040(3) 0.023(3) -0.003(2) 0.004(2) -0.007(2)
C67 0.016(3) 0.052(4) 0.020(3) -0.004(3) 0.002(2) -0.007(3)
C68 0.020(3) 0.036(3) 0.014(3) 0.001(2) 0.004(2) -0.001(2)
C69 0.017(3) 0.019(3) 0.017(3) -0.005(2) 0.007(2) -0.004(2)
C70 0.013(3) 0.020(3) 0.018(3) -0.006(2) 0.006(2) 0.000(2)
C71 0.014(3) 0.015(2) 0.018(3) -0.0052(19) 0.004(2) 0.0037(19)
C72 0.013(3) 0.024(3) 0.016(3) -0.004(2) 0.007(2) 0.002(2)
C73 0.015(3) 0.027(3) 0.026(3) 0.000(2) 0.010(2) -0.003(2)
C74 0.018(3) 0.030(3) 0.019(3) -0.006(2) 0.007(2) -0.006(2)
C75 0.018(3) 0.030(3) 0.015(3) -0.005(2) 0.005(2) 0.000(2)
C76 0.011(2) 0.017(3) 0.016(3) -0.0029(19) 0.002(2) -0.0005(19)
C77 0.018(3) 0.017(3) 0.037(3) 0.003(2) 0.006(2) 0.004(2)
C78 0.016(3) 0.019(3) 0.027(3) 0.000(2) -0.002(2) -0.003(2)
C79 0.023(3) 0.044(4) 0.018(3) 0.008(2) 0.008(2) 0.006(2)
C80 0.012(3) 0.020(3) 0.029(3) -0.004(2) 0.007(2) -0.005(2)
C81 0.019(3) 0.024(3) 0.020(3) -0.001(2) 0.007(2) 0.003(2)
C82 0.018(3) 0.023(3) 0.029(3) 0.004(2) 0.002(2) 0.003(2)
C83 0.029(3) 0.036(3) 0.015(3) 0.003(2) 0.000(2) 0.010(3)
C84 0.012(3) 0.018(3) 0.022(3) -0.001(2) 0.004(2) 0.002(2)
C85 0.023(3) 0.036(3) 0.030(3) 0.016(3) 0.003(3) 0.002(2)
C86 0.026(3) 0.100(6) 0.020(3) -0.008(3) 0.014(3) -0.009(3)
C87 0.013(3) 0.025(3) 0.019(3) -0.002(2) 0.005(2) -0.004(2)
C88 0.064(4) 0.029(3) 0.045(4) -0.013(3) 0.040(4) -0.011(3)
C89 0.019(3) 0.033(3) 0.029(3) 0.006(2) 0.009(2) -0.002(2)
C90 0.015(3) 0.061(4) 0.031(3) 0.009(3) 0.009(3) -0.009(3)
C91 0.044(4) 0.035(3) 0.040(4) -0.001(3) 0.032(3) 0.000(3)
C92 0.016(3) 0.032(3) 0.025(3) 0.003(2) 0.008(2) 0.001(2)
C93 0.053(4) 0.058(4) 0.050(4) 0.023(3) 0.040(4) 0.022(3)
C94 0.031(3) 0.036(3) 0.027(3) -0.002(2) 0.014(3) -0.014(3)
C95 0.018(3) 0.056(4) 0.026(3) 0.005(3) 0.006(2) -0.012(3)
C96 0.040(4) 0.063(4) 0.022(3) -0.008(3) 0.019(3) -0.027(3)
C97 0.028(3) 0.078(5) 0.022(3) -0.013(3) 0.006(3) -0.021(3)
C98 0.018(3) 0.027(3) 0.015(3) -0.001(2) 0.005(2) 0.000(2)
C99 0.023(3) 0.053(4) 0.019(3) -0.002(3) 0.008(2) 0.011(3)
C100 0.024(3) 0.045(4) 0.028(3) 0.012(3) 0.006(3) -0.008(3)
C101 0.017(3) 0.039(3) 0.020(3) 0.003(2) 0.007(2) 0.005(2)
C102 0.017(3) 0.039(3) 0.018(3) -0.005(2) 0.005(2) 0.003(2)
C103 0.019(3) 0.018(3) 0.021(3) -0.004(2) 0.008(2) 0.003(2)
C104 0.024(3) 0.075(5) 0.017(3) 0.008(3) 0.010(3) 0.001(3)
C105 0.034(3) 0.044(4) 0.027(3) 0.014(3) 0.007(3) 0.010(3)
C106 0.022(3) 0.047(4) 0.020(3) 0.002(2) 0.006(2) -0.005(3)
C107 0.019(3) 0.046(4) 0.015(3) 0.000(2) 0.004(2) 0.003(2)
C108 0.031(3) 0.044(4) 0.022(3) -0.010(3) 0.004(3) -0.018(3)
C109 0.014(2) 0.014(2) 0.019(3) 0.0025(19) 0.005(2) 0.0015(19)
C110 0.016(3) 0.026(3) 0.009(2) -0.0040(19) 0.004(2) -0.008(2)
C111 0.016(3) 0.015(2) 0.023(3) -0.007(2) 0.007(2) -0.004(2)
C112 0.019(3) 0.018(3) 0.021(3) -0.003(2) 0.010(2) -0.003(2)
C113 0.039(4) 0.038(3) 0.037(4) 0.006(3) 0.026(3) 0.003(3)
C114 0.041(8) 0.046(9) 0.045(8) -0.008(6) 0.031(6) -0.010(6)
C134 0.028(8) 0.019(8) 0.042(9) -0.002(6) 0.020(7) 0.001(6)
C115 0.011(3) 0.024(3) 0.039(3) -0.011(2) 0.013(2) -0.001(2)
C201 0.075(5) 0.034(4) 0.039(4) 0.000(3) 0.023(4) -0.021(3)
O202 0.104(4) 0.060(3) 0.051(3) 0.000(3) 0.028(3) -0.040(3)
C203 0.067(6) 0.037(5) 0.045(6) -0.012(5) 0.035(5) -0.018(5)
C204 0.059(6) 0.022(5) 0.056(6) -0.012(5) 0.043(5) -0.013(5)
O205 0.054(3) 0.029(2) 0.083(3) -0.009(2) 0.051(3) -0.009(2)
C206 0.037(4) 0.027(3) 0.049(4) -0.004(3) 0.018(3) -0.003(3)
C213 0.049(5) 0.040(4) 0.037(5) -0.012(4) 0.030(4) 0.005(4)
C214 0.057(5) 0.030(4) 0.053(5) -0.008(4) 0.037(4) -0.006(4)
C301 0.051(9) 0.047(9) 0.052(9) -0.023(7) 0.025(7) -0.023(8)
O302 0.044(5) 0.032(5) 0.033(5) -0.022(4) 0.024(4) -0.015(4)
C303 0.037(5) 0.028(5) 0.027(5) -0.017(4) 0.023(4) -0.013(4)
C304 0.027(5) 0.018(4) 0.024(5) -0.013(4) 0.014(4) -0.010(4)
O305 0.022(5) 0.014(4) 0.022(5) -0.009(3) 0.013(4) -0.008(3)
C306 0.018(7) 0.015(6) 0.030(7) -0.005(6) 0.007(6) 0.000(5)
C311 0.048(8) 0.059(9) 0.029(8) 0.024(7) 0.016(7) 0.007(8)
O312 0.041(5) 0.047(5) 0.036(5) 0.008(4) 0.013(4) -0.003(4)
C313 0.030(5) 0.040(5) 0.036(5) 0.005(4) 0.011(4) -0.002(4)
C314 0.029(5) 0.032(5) 0.034(5) 0.004(4) 0.010(4) 0.005(4)
O315 0.036(5) 0.028(5) 0.034(5) 0.005(4) 0.008(4) 0.009(4)
C316 0.035(7) 0.029(7) 0.035(8) 0.009(6) 0.011(6) 0.024(6)
C321 0.052(9) 0.023(8) 0.068(10) 0.022(7) 0.040(8) 0.011(7)
O322 0.060(7) 0.031(6) 0.086(8) 0.023(5) 0.038(6) 0.022(5)
C323 0.066(7) 0.042(6) 0.106(9) 0.024(6) 0.028(7) 0.020(5)
C324 0.071(7) 0.050(7) 0.124(9) 0.020(6) 0.026(7) 0.023(6)
O325 0.070(8) 0.058(7) 0.137(10) 0.018(7) 0.029(8) 0.020(6)
C326 0.061(11) 0.069(11) 0.137(13) 0.032(10) 0.026(11) 0.011(9)

loop_
_atom_type_symbol
_atom_type_description
_atom_type_scat_dispersion_real
_atom_type_scat_dispersion_imag
_atom_type_scat_source
C C 0.0033 0.0016 'International Tables Vol C Tables 4.2.6.8 and 6.1.1.4'
H H 0.0000 0.0000 'International Tables Vol C Tables 4.2.6.8 and 6.1.1.4'
N N 0.0061 0.0033 'International Tables Vol C Tables 4.2.6.8 and 6.1.1.4'
O O 0.0106 0.0060 'International Tables Vol C Tables 4.2.6.8 and 6.1.1.4'
U U -9.6767 9.6646 'International Tables Vol C Tables 4.2.6.8 and 6.1.1.4'

loop_
_geom_angle_atom_site_label_1
_geom_angle_atom_site_label_2
_geom_angle_atom_site_label_3
_geom_angle
O3 U1 O2 83.57(12)
O3 U1 O1 86.74(13)
O2 U1 O1 148.38(11)
O3 U1 O4 173.75(11)
O2 U1 O4 96.39(11)
O1 U1 O4 90.11(11)
O3 U1 N1 80.43(12)
O2 U1 N1 74.49(12)
O1 U1 N1 74.24(12)
O4 U1 N1 93.53(11)
O3 U1 C109 104.92(13)
O2 U1 C109 135.12(13)
O1 U1 C109 76.48(13)
O4 U1 C109 79.53(12)
N1 U1 C109 149.88(14)
O3 U1 C110 116.76(13)
O2 U1 C110 75.15(13)
O1 U1 C110 135.41(13)
O4 U1 C110 69.12(11)
N1 U1 C110 142.82(13)
C109 U1 C110 61.54(14)
O3 U1 U2 146.64(8)
O2 U1 U2 108.56(8)
O1 U1 U2 95.95(8)
O4 U1 U2 39.13(7)
N1 U1 U2 132.34(8)
C109 U1 U2 44.62(10)
C110 U1 U2 43.43(9)
O6 U2 O5 102.94(12)
O6 U2 O4 86.93(11)
O5 U2 O4 150.76(12)
O6 U2 C110 119.48(15)
O5 U2 C110 118.02(13)
O4 U2 C110 78.30(12)
O6 U2 C109 167.79(13)
O5 U2 C109 80.76(13)
O4 U2 C109 84.55(12)
C110 U2 C109 67.20(16)
O6 U2 N2 79.89(12)
O5 U2 N2 77.75(11)
O4 U2 N2 77.02(11)
C110 U2 N2 147.52(14)
C109 U2 N2 89.67(14)
O6 U2 C71 26.53(12)
O5 U2 C71 76.63(12)
O4 U2 C71 108.40(11)
C110 U2 C71 137.83(15)
C109 U2 C71 152.74(15)
N2 U2 C71 70.90(13)
O6 U2 C112 138.80(13)
O5 U2 C112 92.42(12)
O4 U2 C112 98.02(11)
C110 U2 C112 26.59(14)
C109 U2 C112 51.53(14)
N2 U2 C112 141.17(13)
C71 U2 C112 143.66(13)
O6 U2 C111 165.42(13)
O5 U2 C111 76.51(12)
O4 U2 C111 100.60(11)
C110 U2 C111 51.26(15)
C109 U2 C111 26.63(13)
N2 U2 C111 113.84(13)
C71 U2 C111 150.82(12)
C112 U2 C111 28.26(13)
O6 U2 U1 128.41(9)
O5 U2 U1 126.75(8)
O4 U2 U1 43.12(7)
C110 U2 U1 51.23(10)
C109 U2 U1 46.07(10)
N2 U2 U1 96.33(9)
C71 U2 U1 151.50(9)
C112 U2 U1 59.74(9)
C111 U2 U1 57.51(9)
C3 O1 U1 144.2(3)
C10 O2 U1 146.2(3)
C17 O3 U1 132.1(3)
C57 O4 U2 125.8(3)
C57 O4 U1 131.5(2)
U2 O4 U1 97.76(10)
C64 O5 U2 143.4(3)
C71 O6 U2 109.5(3)
C1 N1 C8 104.1(3)
C1 N1 C15 111.8(4)
C8 N1 C15 109.9(4)
C1 N1 U1 110.4(3)
C8 N1 U1 107.7(3)
C15 N1 U1 112.5(3)
C69 N2 C62 111.1(4)
C69 N2 C55 110.0(3)
C62 N2 C55 105.5(3)
C69 N2 U2 110.3(3)
C62 N2 U2 108.5(2)
C55 N2 U2 111.3(3)
C2 C1 N1 116.5(4)
C2 C1 H1A 108.2
N1 C1 H1A 108.2
C2 C1 H1B 108.2
N1 C1 H1B 108.2
H1A C1 H1B 107.3
C7 C2 C3 120.7(5)
C7 C2 C1 118.7(5)
C3 C2 C1 120.6(4)
O1 C3 C2 116.3(4)
O1 C3 C4 124.3(4)
C2 C3 C4 119.4(4)
C5 C4 C3 117.0(5)
C5 C4 C22 118.6(5)
C3 C4 C22 124.4(4)
C4 C5 C6 124.2(5)
C4 C5 H5A 117.9
C6 C5 H5A 117.9
C7 C6 C5 116.8(5)
C7 C6 C32 121.7(5)
C5 C6 C32 121.4(6)
C6 C7 C2 121.7(5)
C6 C7 H7A 119.1
C2 C7 H7A 119.1
N1 C8 C9 118.5(4)
N1 C8 H8A 107.7
C9 C8 H8A 107.7
N1 C8 H8B 107.7
C9 C8 H8B 107.7
H8A C8 H8B 107.1
C14 C9 C10 120.4(5)
C14 C9 C8 119.5(4)
C10 C9 C8 120.0(4)
O2 C10 C9 116.9(4)
O2 C10 C11 123.3(4)
C9 C10 C11 119.8(4)
C12 C11 C10 117.0(4)
C12 C11 C33 119.6(5)
C10 C11 C33 123.2(4)
C11 C12 C13 123.9(5)
C11 C12 H12A 118.0
C13 C12 H12A 118.0
C14 C13 C12 116.9(5)
C14 C13 C43 122.7(5)
C12 C13 C43 120.4(5)
C13 C14 C9 121.5(5)
C13 C14 H14A 119.2
C9 C14 H14A 119.2
N1 C15 C16 119.2(4)
N1 C15 H15A 107.5
C16 C15 H15A 107.5
N1 C15 H15B 107.5
C16 C15 H15B 107.5
H15A C15 H15B 107.0
C21A C16 C17 115.8(6)
C21A C16 C15 118.1(6)
C17 C16 C15 120.6(5)
C17 C16 C21 121.5(6)
C15 C16 C21 117.6(6)
O3 C17 C16 119.8(5)
O3 C17 C18 123.8(5)
C16 C17 C18 114.4(6)
O3 C17 C18A 113.8(6)
C16 C17 C18A 124.8(6)
C19 C18 C17 123.1(8)
C19 C18 C44 118.8(8)
C17 C18 C44 117.0(8)
C18 C19 C20 122.9(9)
C18 C19 H19A 118.6
C20 C19 H19A 118.6
C21 C20 C19 117.9(9)
C21 C20 C54 120.6(9)
C19 C20 C54 121.4(9)
C20 C21 C16 119.3(8)
C20 C21 H21A 120.4
C16 C21 H21A 120.4
C19A C18A C17 110.5(8)
C19A C18A C44A 121.5(8)
C17 C18A C44A 127.5(8)
C18A C19A C20A 124.1(9)
C18A C19A H19B 118.0
C20A C19A H19B 118.0
C21A C20A C19A 117.2(9)
C21A C20A C54A 120.8(9)
C19A C20A C54A 121.9(9)
C16 C21A C20A 124.9(8)
C16 C21A H21F 117.5
C20A C21A H21F 117.5
C27 C22 C30 107.5(5)
C27 C22 C26 108.4(4)
C30 C22 C26 108.5(5)
C27 C22 C4 110.3(4)
C30 C22 C4 111.8(4)
C26 C22 C4 110.3(5)
C31 C23 C26 110.2(5)
C31 C23 C28 107.9(5)
C26 C23 C28 111.2(6)
C31 C23 H23A 109.2
C26 C23 H23A 109.2
C28 C23 H23A 109.2
C28 C24 C29 110.7(5)
C28 C24 C30 108.6(5)
C29 C24 C30 109.2(5)
C28 C24 H24A 109.4
C29 C24 H24A 109.4
C30 C24 H24A 109.4
C31 C25 C29 109.1(5)
C31 C25 C27 109.5(5)
C29 C25 C27 109.5(4)
C31 C25 H25A 109.6
C29 C25 H25A 109.6
C27 C25 H25A 109.6
C23 C26 C22 109.8(5)
C23 C26 H26A 109.7
C22 C26 H26A 109.7
C23 C26 H26B 109.7
C22 C26 H26B 109.7
H26A C26 H26B 108.2
C22 C27 C25 110.9(4)
C22 C27 H27A 109.5
C25 C27 H27A 109.5
C22 C27 H27B 109.5
C25 C27 H27B 109.5
H27A C27 H27B 108.0
C24 C28 C23 109.1(5)
C24 C28 H28A 109.9
C23 C28 H28A 109.9
C24 C28 H28B 109.9
C23 C28 H28B 109.9
H28A C28 H28B 108.3
C24 C29 C25 108.6(5)
C24 C29 H29A 110.0
C25 C29 H29A 110.0
C24 C29 H29B 110.0
C25 C29 H29B 110.0
H29A C29 H29B 108.3
C22 C30 C24 111.6(4)
C22 C30 H30A 109.3
C24 C30 H30A 109.3
C22 C30 H30B 109.3
C24 C30 H30B 109.3
H30A C30 H30B 108.0
C23 C31 C25 110.0(5)
C23 C31 H31A 109.7
C25 C31 H31A 109.7
C23 C31 H31B 109.7
C25 C31 H31B 109.7
H31A C31 H31B 108.2
C6 C32 H32A 109.5
C6 C32 H32B 109.5
H32A C32 H32B 109.5
C6 C32 H32C 109.5
H32A C32 H32C 109.5
H32B C32 H32C 109.5
C11 C33 C37 112.8(4)
C11 C33 C41 107.3(4)
C37 C33 C41 108.2(4)
C11 C33 C38 112.0(4)
C37 C33 C38 107.4(4)
C41 C33 C38 109.1(4)
C39 C34 C37 109.0(5)
C39 C34 C42 108.7(5)
C37 C34 C42 110.4(4)
C39 C34 H34A 109.6
C37 C34 H34A 109.6
C42 C34 H34A 109.6
C42 C35 C40 110.9(5)
C42 C35 C38 109.5(4)
C40 C35 C38 109.1(4)
C42 C35 H35A 109.1
C40 C35 H35A 109.1
C38 C35 H35A 109.1
C39 C36 C40 109.9(5)
C39 C36 C41 110.8(6)
C40 C36 C41 108.1(5)
C39 C36 H36A 109.3
C40 C36 H36A 109.3
C41 C36 H36A 109.3
C34 C37 C33 111.4(5)
C34 C37 H37A 109.3
C33 C37 H37A 109.3
C34 C37 H37B 109.3
C33 C37 H37B 109.3
H37A C37 H37B 108.0
C35 C38 C33 110.1(4)
C35 C38 H38A 109.6
C33 C38 H38A 109.6
C35 C38 H38B 109.6
C33 C38 H38B 109.6
H38A C38 H38B 108.2
C36 C39 C34 109.8(5)
C36 C39 H39A 109.7
C34 C39 H39A 109.7
C36 C39 H39B 109.7
C34 C39 H39B 109.7
H39A C39 H39B 108.2
C35 C40 C36 109.1(5)
C35 C40 H40A 109.9
C36 C40 H40A 109.9
C35 C40 H40B 109.9
C36 C40 H40B 109.9
H40A C40 H40B 108.3
C36 C41 C33 109.9(4)
C36 C41 H41A 109.7
C33 C41 H41A 109.7
C36 C41 H41B 109.7
C33 C41 H41B 109.7
H41A C41 H41B 108.2
C35 C42 C34 108.8(4)
C35 C42 H42A 109.9
C34 C42 H42A 109.9
C35 C42 H42B 109.9
C34 C42 H42B 109.9
H42A C42 H42B 108.3
C13 C43 H43A 109.5
C13 C43 H43B 109.5
H43A C43 H43B 109.5
C13 C43 H43C 109.5
H43A C43 H43C 109.5
H43B C43 H43C 109.5
C18 C44 C48 112.8(8)
C18 C44 C52 108.5(8)
C48 C44 C52 107.2(8)
C18 C44 C49 116.4(9)
C48 C44 C49 105.5(9)
C52 C44 C49 105.7(10)
C53 C45 C50 108.4(9)
C53 C45 C48 109.9(8)
C50 C45 C48 108.8(9)
C53 C45 H45A 109.9
C50 C45 H45A 109.9
C48 C45 H45A 109.9
C50 C46 C52 111.2(9)
C50 C46 C51 109.5(9)
C52 C46 C51 109.9(8)
C50 C46 H46A 108.7
C52 C46 H46A 108.7
C51 C46 H46A 108.7
C49 C47 C53 110.6(16)
C49 C47 C51 111.1(13)
C53 C47 C51 108.3(13)
C49 C47 H47A 108.9
C53 C47 H47A 108.9
C51 C47 H47A 108.9
C44 C48 C45 112.0(8)
C44 C48 H48A 109.2
C45 C48 H48A 109.2
C44 C48 H48B 109.2
C45 C48 H48B 109.2
H48A C48 H48B 107.9
C47 C49 C44 113.3(13)
C47 C49 H49A 108.9
C44 C49 H49A 108.9
C47 C49 H49B 108.9
C44 C49 H49B 108.9
H49A C49 H49B 107.7
C46 C50 C45 110.5(9)
C46 C50 H50A 109.6
C45 C50 H50A 109.6
C46 C50 H50B 109.6
C45 C50 H50B 109.6
H50A C50 H50B 108.1
C46 C51 C47 106.7(11)
C46 C51 H51A 110.4
C47 C51 H51A 110.4
C46 C51 H51B 110.4
C47 C51 H51B 110.4
H51A C51 H51B 108.6
C46 C52 C44 112.1(9)
C46 C52 H52A 109.2
C44 C52 H52A 109.2
C46 C52 H52B 109.2
C44 C52 H52B 109.2
H52A C52 H52B 107.9
C45 C53 C47 109.0(11)
C45 C53 H53A 109.9
C47 C53 H53A 109.9
C45 C53 H53B 109.9
C47 C53 H53B 109.9
H53A C53 H53B 108.3
C18A C44A C52A 109.9(10)
C18A C44A C48A 111.8(8)
C52A C44A C48A 109.1(9)
C18A C44A C49A 109.9(8)
C52A C44A C49A 108.5(9)
C48A C44A C49A 107.5(9)
C50A C45A C48A 110.5(9)
C50A C45A C53A 108.5(9)
C48A C45A C53A 109.0(9)
C50A C45A H45B 109.6
C48A C45A H45B 109.6
C53A C45A H45B 109.6
C51A C46A C50A 110.2(14)
C51A C46A C52A 109.4(11)
C50A C46A C52A 109.3(13)
C51A C46A H46B 109.3
C50A C46A H46B 109.3
C52A C46A H46B 109.3
C53A C47A C51A 108.6(9)
C53A C47A C49A 111.2(8)
C51A C47A C49A 109.3(8)
C53A C47A H47B 109.2
C51A C47A H47B 109.2
C49A C47A H47B 109.2
C44A C48A C45A 111.9(8)
C44A C48A H48C 109.2
C45A C48A H48C 109.2
C44A C48A H48D 109.2
C45A C48A H48D 109.2
H48C C48A H48D 107.9
C47A C49A C44A 110.4(8)
C47A C49A H49C 109.6
C44A C49A H49C 109.6
C47A C49A H49D 109.6
C44A C49A H49D 109.6
H49C C49A H49D 108.1
C45A C50A C46A 109.2(11)
C45A C50A H50C 109.8
C46A C50A H50C 109.8
C45A C50A H50D 109.8
C46A C50A H50D 109.8
H50C C50A H50D 108.3
C46A C51A C47A 109.6(11)
C46A C51A H51C 109.8
C47A C51A H51C 109.8
C46A C51A H51D 109.8
C47A C51A H51D 109.8
H51C C51A H51D 108.2
C44A C52A C46A 109.0(13)
C44A C52A H52C 109.9
C46A C52A H52C 109.9
C44A C52A H52D 109.9
C46A C52A H52D 109.9
H52C C52A H52D 108.3
C47A C53A C45A 109.1(8)
C47A C53A H53C 109.9
C45A C53A H53C 109.9
C47A C53A H53D 109.9
C45A C53A H53D 109.9
H53C C53A H53D 108.3
C20A C54A H54D 109.5
C20A C54A H54E 109.5
H54D C54A H54E 109.5
C20A C54A H54F 109.5
H54D C54A H54F 109.5
H54E C54A H54F 109.5
C56 C55 N2 114.3(4)
C56 C55 H55A 108.7
N2 C55 H55A 108.7
C56 C55 H55B 108.7
N2 C55 H55B 108.7
H55A C55 H55B 107.6
C61 C56 C57 120.2(4)
C61 C56 C55 119.2(4)
C57 C56 C55 120.6(4)
O4 C57 C56 115.4(4)
O4 C57 C58 123.8(4)
C56 C57 C58 120.8(4)
C59 C58 C57 115.1(4)
C59 C58 C76 115.2(4)
C57 C58 C76 129.5(4)
C60 C59 C58 124.5(5)
C60 C59 H59A 117.7
C58 C59 H59A 117.7
C59 C60 C61 118.0(4)
C59 C60 C86 119.6(5)
C61 C60 C86 122.3(5)
C60 C61 C56 120.6(5)
C60 C61 H61A 119.7
C56 C61 H61A 119.7
N2 C62 C63 118.1(4)
N2 C62 H62A 107.8
C63 C62 H62A 107.8
N2 C62 H62B 107.8
C63 C62 H62B 107.8
H62A C62 H62B 107.1
C68 C63 C64 120.2(4)
C68 C63 C62 118.9(4)
C64 C63 C62 120.7(4)
O5 C64 C63 117.2(4)
O5 C64 C65 123.0(4)
C63 C64 C65 119.8(4)
C66 C65 C64 117.0(4)
C66 C65 C87 120.1(4)
C64 C65 C87 122.9(4)
C67 C66 C65 123.9(5)
C67 C66 H66A 118.0
C65 C66 H66A 118.0
C68 C67 C66 117.6(5)
C68 C67 C97 121.9(5)
C66 C67 C97 120.5(5)
C67 C68 C63 121.3(5)
C67 C68 H68A 119.3
C63 C68 H68A 119.3
N2 C69 C70 115.2(4)
N2 C69 H69A 108.5
C70 C69 H69A 108.5
N2 C69 H69B 108.5
C70 C69 H69B 108.5
H69A C69 H69B 107.5
C75 C70 C71 119.0(4)
C75 C70 C69 120.5(4)
C71 C70 C69 120.5(4)
O6 C71 C72 121.3(4)
O6 C71 C70 117.0(4)
C72 C71 C70 121.6(4)
C72 C71 U2 123.2(3)
C70 C71 U2 97.6(3)
C73 C72 C71 116.0(5)
C73 C72 C98 121.2(4)
C71 C72 C98 122.7(4)
C72 C73 C74 123.9(5)
C72 C73 H73A 118.0
C74 C73 H73A 118.0
C75 C74 C73 118.0(5)
C75 C74 C108 121.0(5)
C73 C74 C108 120.9(5)
C74 C75 C70 121.3(5)
C74 C75 H75A 119.3
C70 C75 H75A 119.3
C58 C76 C80 108.2(4)
C58 C76 C84 112.2(4)
C80 C76 C84 107.0(4)
C58 C76 C81 114.1(4)
C80 C76 C81 106.7(4)
C84 C76 C81 108.3(4)
C82 C77 C85 108.8(5)
C82 C77 C80 110.0(4)
C85 C77 C80 108.6(4)
C82 C77 H77A 109.8
C85 C77 H77A 109.8
C80 C77 H77A 109.8
C82 C78 C83 110.4(4)
C82 C78 C84 109.9(4)
C83 C78 C84 109.6(4)
C82 C78 H78A 109.0
C83 C78 H78A 109.0
C84 C78 H78A 109.0
C85 C79 C81 110.3(4)
C85 C79 C83 109.6(4)
C81 C79 C83 110.2(4)
C85 C79 H79A 108.9
C81 C79 H79A 108.9
C83 C79 H79A 108.9
C77 C80 C76 111.9(4)
C77 C80 H80A 109.2
C76 C80 H80A 109.2
C77 C80 H80B 109.2
C76 C80 H80B 109.2
H80A C80 H80B 107.9
C79 C81 C76 110.3(4)
C79 C81 H81A 109.6
C76 C81 H81A 109.6
C79 C81 H81B 109.6
C76 C81 H81B 109.6
H81A C81 H81B 108.1
C78 C82 C77 109.3(4)
C78 C82 H82A 109.8
C77 C82 H82A 109.8
C78 C82 H82B 109.8
C77 C82 H82B 109.8
H82A C82 H82B 108.3
C78 C83 C79 108.5(4)
C78 C83 H83A 110.0
C79 C83 H83A 110.0
C78 C83 H83B 110.0
C79 C83 H83B 110.0
H83A C83 H83B 108.4
C78 C84 C76 111.6(4)
C78 C84 H84A 109.3
C76 C84 H84A 109.3
C78 C84 H84B 109.3
C76 C84 H84B 109.3
H84A C84 H84B 108.0
C79 C85 C77 109.2(4)
C79 C85 H85A 109.8
C77 C85 H85A 109.8
C79 C85 H85B 109.8
C77 C85 H85B 109.8
H85A C85 H85B 108.3
C60 C86 H86A 109.5
C60 C86 H86B 109.5
H86A C86 H86B 109.5
C60 C86 H86C 109.5
H86A C86 H86C 109.5
H86B C86 H86C 109.5
C92 C87 C65 110.5(4)
C92 C87 C95 106.7(4)
C65 C87 C95 112.6(4)
C92 C87 C91 109.4(5)
C65 C87 C91 109.7(4)
C95 C87 C91 107.9(4)
C96 C88 C91 110.7(5)
C96 C88 C93 109.8(5)
C91 C88 C93 108.5(5)
C96 C88 H88A 109.3
C91 C88 H88A 109.3
C93 C88 H88A 109.3
C96 C89 C94 108.7(4)
C96 C89 C92 110.4(4)
C94 C89 C92 109.6(4)
C96 C89 H89A 109.4
C94 C89 H89A 109.4
C92 C89 H89A 109.4
C93 C90 C94 109.9(5)
C93 C90 C95 109.5(5)
C94 C90 C95 108.6(4)
C93 C90 H90A 109.6
C94 C90 H90A 109.6
C95 C90 H90A 109.6
C88 C91 C87 110.4(4)
C88 C91 H91A 109.6
C87 C91 H91A 109.6
C88 C91 H91B 109.6
C87 C91 H91B 109.6
H91A C91 H91B 108.1
C87 C92 C89 110.8(4)
C87 C92 H92A 109.5
C89 C92 H92A 109.5
C87 C92 H92B 109.5
C89 C92 H92B 109.5
H92A C92 H92B 108.1
C90 C93 C88 108.9(4)
C90 C93 H93A 109.9
C88 C93 H93A 109.9
C90 C93 H93B 109.9
C88 C93 H93B 109.9
H93A C93 H93B 108.3
C90 C94 C89 109.4(4)
C90 C94 H94A 109.8
C89 C94 H94A 109.8
C90 C94 H94B 109.8
C89 C94 H94B 109.8
H94A C94 H94B 108.2
C87 C95 C90 111.3(4)
C87 C95 H95A 109.4
C90 C95 H95A 109.4
C87 C95 H95B 109.4
C90 C95 H95B 109.4
H95A C95 H95B 108.0
C88 C96 C89 109.8(5)
C88 C96 H96A 109.7
C89 C96 H96A 109.7
C88 C96 H96B 109.7
C89 C96 H96B 109.7
H96A C96 H96B 108.2
C67 C97 H97A 109.5
C67 C97 H97B 109.5
H97A C97 H97B 109.5
C67 C97 H97C 109.5
H97A C97 H97C 109.5
H97B C97 H97C 109.5
C106 C98 C72 111.9(4)
C106 C98 C103 107.7(4)
C72 C98 C103 110.5(4)
C106 C98 C102 107.2(4)
C72 C98 C102 112.1(4)
C103 C98 C102 107.2(4)
C104 C99 C107 110.2(5)
C104 C99 C102 110.0(5)
C107 C99 C102 108.6(4)
C104 C99 H99A 109.4
C107 C99 H99A 109.4
C102 C99 H99A 109.4
C104 C100 C105 109.8(5)
C104 C100 C106 110.1(5)
C105 C100 C106 108.3(4)
C104 C100 H10A 109.5
C105 C100 H10A 109.5
C106 C100 H10A 109.5
C105 C101 C103 110.3(5)
C105 C101 C107 108.9(4)
C103 C101 C107 111.0(4)
C105 C101 H10B 108.9
C103 C101 H10B 108.9
C107 C101 H10B 108.9
C99 C102 C98 111.8(4)
C99 C102 H10C 109.3
C98 C102 H10C 109.3
C99 C102 H10D 109.3
C98 C102 H10D 109.3
H10C C102 H10D 107.9
C101 C103 C98 110.1(4)
C101 C103 H10E 109.6
C98 C103 H10E 109.6
C101 C103 H10F 109.6
C98 C103 H10F 109.6
H10E C103 H10F 108.2
C99 C104 C100 109.2(4)
C99 C104 H10G 109.8
C100 C104 H10G 109.8
C99 C104 H10H 109.8
C100 C104 H10H 109.8
H10G C104 H10H 108.3
C101 C105 C100 109.3(5)
C101 C105 H10I 109.8
C100 C105 H10I 109.8
C101 C105 H10J 109.8
C100 C105 H10J 109.8
H10I C105 H10J 108.3
C98 C106 C100 111.4(5)
C98 C106 H10K 109.4
C100 C106 H10K 109.4
C98 C106 H10L 109.4
C100 C106 H10L 109.4
H10K C106 H10L 108.0
C99 C107 C101 109.1(4)
C99 C107 H10M 109.9
C101 C107 H10M 109.9
C99 C107 H10N 109.9
C101 C107 H10N 109.9
H10M C107 H10N 108.3
C74 C108 H10O 109.5
C74 C108 H10P 109.5
H10O C108 H10P 109.5
C74 C108 H10Q 109.5
H10O C108 H10Q 109.5
H10P C108 H10Q 109.5
C111 C109 U2 97.0(3)
C111 C109 U1 104.9(3)
U2 C109 U1 89.31(14)
C111 C109 H10R 119.9
U2 C109 H10R 119.9
U1 C109 H10R 119.9
C112 C110 U2 97.9(3)
C112 C110 U1 99.8(3)
U2 C110 U1 85.34(13)
C112 C110 H10S 121.9
U2 C110 H10S 121.9
U1 C110 H10S 121.9
C109 C111 C112 118.7(4)
C109 C111 C115 132.2(5)
C112 C111 C115 109.0(4)
C109 C111 U2 56.4(2)
C112 C111 U2 74.8(2)
C115 C111 U2 142.3(3)
C110 C112 C111 119.1(4)
C110 C112 C113 132.6(5)
C111 C112 C113 108.3(4)
C110 C112 U2 55.5(3)
C111 C112 U2 77.0(3)
C113 C112 U2 142.7(3)
C114 C113 C112 107.4(6)
C112 C113 C134 103.7(6)
C114 C113 H11B 110.2
C112 C113 H11B 110.2
C134 C113 H11B 87.8
C114 C113 H11C 110.2
C112 C113 H11C 110.2
C134 C113 H11C 133.4
H11B C113 H11C 108.5
C113 C114 C115 108.4(6)
C113 C114 H11D 110.0
C115 C114 H11D 110.0
C113 C114 H11E 110.0
C115 C114 H11E 110.0
H11D C114 H11E 108.4
C115 C134 C113 107.1(8)
C115 C134 H13A 110.3
C113 C134 H13A 110.3
C115 C134 H13B 110.3
C113 C134 H13B 110.3
H13A C134 H13B 108.5
C134 C115 C111 104.3(6)
C111 C115 C114 103.7(5)
C134 C115 H11F 87.4
C111 C115 H11F 111.0
C114 C115 H11F 111.0
C134 C115 H11G 131.4
C111 C115 H11G 111.0
C114 C115 H11G 111.0
H11F C115 H11G 109.0
O202 C201 H20A 109.5
O202 C201 H20B 109.5
H20A C201 H20B 109.5
O202 C201 H20C 109.5
H20A C201 H20C 109.5
H20B C201 H20C 109.5
O202 C201 H20D 109.3
H20B C201 H20D 109.6
H20C C201 H20D 109.6
O202 C201 H20E 109.6
H20A C201 H20E 109.3
H20C C201 H20E 109.5
H20D C201 H20E 109.5
O202 C201 H20F 109.6
H20A C201 H20F 109.4
H20B C201 H20F 109.4
H20D C201 H20F 109.5
H20E C201 H20F 109.5
C213 O202 C203 48.4(9)
C213 O202 C201 114.8(7)
C203 O202 C201 112.7(7)
O202 C203 C204 114.9(12)
O202 C203 H20G 108.6
C204 C203 H20G 108.6
O202 C203 H20H 108.6
C204 C203 H20H 108.6
H20G C203 H20H 107.5
O205 C204 C203 118.9(11)
O205 C204 H20I 107.6
C203 C204 H20I 107.6
O205 C204 H20J 107.6
C203 C204 H20J 107.6
H20I C204 H20J 107.0
C214 O205 C206 113.4(5)
C206 O205 C204 109.3(6)
O205 C206 H20K 109.5
O205 C206 H20L 109.5
H20K C206 H20L 109.5
O205 C206 H20M 109.5
H20K C206 H20M 109.5
H20L C206 H20M 109.5
O205 C206 H20N 109.5
H20L C206 H20N 109.5
H20M C206 H20N 109.5
O205 C206 H20O 109.6
H20K C206 H20O 109.5
H20M C206 H20O 109.4
H20N C206 H20O 109.5
O205 C206 H20P 109.4
H20K C206 H20P 109.5
H20L C206 H20P 109.6
H20N C206 H20P 109.5
H20O C206 H20P 109.5
O202 C213 C214 109.7(7)
O202 C213 H21B 109.7
C214 C213 H21B 109.7
O202 C213 H21C 109.7
C214 C213 H21C 109.7
H21B C213 H21C 108.2
O205 C214 C213 106.2(7)
O205 C214 H21D 110.5
C213 C214 H21D 110.5
O205 C214 H21E 110.5
C213 C214 H21E 110.5
H21D C214 H21E 108.7
O302 C301 H30C 109.5
O302 C301 H30D 109.5
H30C C301 H30D 109.5
O302 C301 H30E 109.5
H30C C301 H30E 109.5
H30D C301 H30E 109.5
C303 O302 C301 110.8(12)
O302 C303 C304 111.8(11)
O302 C303 H30F 109.3
C304 C303 H30F 109.3
O302 C303 H30G 109.3
C304 C303 H30G 109.3
H30F C303 H30G 107.9
O305 C304 C303 110.3(11)
O305 C304 H30H 109.6
C303 C304 H30H 109.6
O305 C304 H30I 109.6
C303 C304 H30I 109.6
H30H C304 H30I 108.1
C304 O305 C306 112.9(10)
O305 C306 H30J 109.5
O305 C306 H30K 109.5
H30J C306 H30K 109.5
O305 C306 H30L 109.5
H30J C306 H30L 109.5
H30K C306 H30L 109.5
O312 C311 H31C 109.5
O312 C311 H31D 109.5
H31C C311 H31D 109.5
O312 C311 H31E 109.5
H31C C311 H31E 109.5
H31D C311 H31E 109.5
C313 O312 C311 104.3(12)
O312 C313 C314 110.9(12)
O312 C313 H31F 109.5
C314 C313 H31F 109.5
O312 C313 H31G 109.5
C314 C313 H31G 109.5
H31F C313 H31G 108.0
O315 C314 C313 114.0(12)
O315 C314 H31H 108.7
C313 C314 H31H 108.7
O315 C314 H31I 108.7
C313 C314 H31I 108.7
H31H C314 H31I 107.6
C316 O315 C314 115.1(11)
O315 C316 H31J 109.5
O315 C316 H31K 109.5
H31J C316 H31K 109.5
O315 C316 H31L 109.5
H31J C316 H31L 109.5
H31K C316 H31L 109.5
O322 C321 H32D 109.5
O322 C321 H32E 109.5
H32D C321 H32E 109.5
O322 C321 H32F 109.5
H32D C321 H32F 109.5
H32E C321 H32F 109.5
C323 O322 C321 111.5(13)
O322 C323 C324 107.6(16)
O322 C323 H32G 110.2
C324 C323 H32G 110.2
O322 C323 H32H 110.2
C324 C323 H32H 110.2
H32G C323 H32H 108.5
O325 C324 C323 129.0(18)
O325 C324 H32I 105.0
C323 C324 H32I 105.0
O325 C324 H32J 105.0
C323 C324 H32J 105.0
H32I C324 H32J 105.9
C324 O325 C326 125.0(18)
O325 C326 H32K 109.5
O325 C326 H32L 109.5
H32K C326 H32L 109.5
O325 C326 H32M 109.5
H32K C326 H32M 109.5
H32L C326 H32M 109.5

loop_
_geom_bond_atom_site_label_1
_geom_bond_atom_site_label_2
_geom_bond_distance
U1 O3 2.167(3)
U1 O2 2.181(3)
U1 O1 2.216(3)
U1 O4 2.503(3)
U1 N1 2.557(4)
U1 C109 2.613(5)
U1 C110 2.839(5)
U1 U2 3.6287(4)
U2 O6 2.162(3)
U2 O5 2.173(3)
U2 O4 2.311(3)
U2 C110 2.503(5)
U2 C109 2.549(4)
U2 N2 2.550(4)
U2 C71 2.935(4)
U2 C112 3.009(5)
U2 C111 3.038(4)
O1 C3 1.370(5)
O2 C10 1.364(5)
O3 C17 1.352(7)
O4 C57 1.397(5)
O5 C64 1.362(6)
O6 C71 1.391(6)
N1 C1 1.494(6)
N1 C8 1.495(6)
N1 C15 1.506(6)
N2 C69 1.494(6)
N2 C62 1.502(6)
N2 C55 1.508(6)
C1 C2 1.484(7)
C1 H1A 0.9900
C1 H1B 0.9900
C2 C7 1.396(7)
C2 C3 1.399(7)
C3 C4 1.413(7)
C4 C5 1.397(7)
C4 C22 1.548(7)
C5 C6 1.404(8)
C5 H5A 0.9500
C6 C7 1.366(8)
C6 C32 1.529(8)
C7 H7A 0.9500
C8 C9 1.497(7)
C8 H8A 0.9900
C8 H8B 0.9900
C9 C14 1.394(7)
C9 C10 1.403(6)
C10 C11 1.419(7)
C11 C12 1.392(7)
C11 C33 1.538(6)
C12 C13 1.411(7)
C12 H12A 0.9500
C13 C14 1.382(8)
C13 C43 1.501(7)
C14 H14A 0.9500
C15 C16 1.507(7)
C15 H15A 0.9900
C15 H15B 0.9900
C16 C21A 1.293(11)
C16 C17 1.405(8)
C16 C21 1.549(12)
C17 C18 1.464(11)
C17 C18A 1.474(11)
C18 C19 1.408(13)
C18 C44 1.523(13)
C19 C20 1.412(14)
C19 H19A 0.9500
C20 C21 1.395(14)
C20 C54 1.522(14)
C21 H21A 0.9500
C18A C19A 1.393(14)
C18A C44A 1.519(14)
C19A C20A 1.398(13)
C19A H19B 0.9500
C20A C21A 1.388(14)
C20A C54A 1.510(13)
C21A H21F 0.9500
C22 C27 1.530(7)
C22 C30 1.533(8)
C22 C26 1.540(8)
C23 C31 1.515(10)
C23 C26 1.527(8)
C23 C28 1.540(10)
C23 H23A 1.0000
C24 C28 1.508(9)
C24 C29 1.525(8)
C24 C30 1.548(7)
C24 H24A 1.0000
C25 C31 1.524(9)
C25 C29 1.528(8)
C25 C27 1.545(7)
C25 H25A 1.0000
C26 H26A 0.9900
C26 H26B 0.9900
C27 H27A 0.9900
C27 H27B 0.9900
C28 H28A 0.9900
C28 H28B 0.9900
C29 H29A 0.9900
C29 H29B 0.9900
C30 H30A 0.9900
C30 H30B 0.9900
C31 H31A 0.9900
C31 H31B 0.9900
C32 H32A 0.9800
C32 H32B 0.9800
C32 H32C 0.9800
C33 C37 1.540(8)
C33 C41 1.542(7)
C33 C38 1.546(7)
C34 C39 1.525(9)
C34 C37 1.527(7)
C34 C42 1.532(7)
C34 H34A 1.0000
C35 C42 1.523(8)
C35 C40 1.528(8)
C35 C38 1.543(7)
C35 H35A 1.0000
C36 C39 1.522(11)
C36 C40 1.534(10)
C36 C41 1.539(7)
C36 H36A 1.0000
C37 H37A 0.9900
C37 H37B 0.9900
C38 H38A 0.9900
C38 H38B 0.9900
C39 H39A 0.9900
C39 H39B 0.9900
C40 H40A 0.9900
C40 H40B 0.9900
C41 H41A 0.9900
C41 H41B 0.9900
C42 H42A 0.9900
C42 H42B 0.9900
C43 H43A 0.9800
C43 H43B 0.9800
C43 H43C 0.9800
C44 C48 1.552(14)
C44 C52 1.560(14)
C44 C49 1.605(16)
C45 C53 1.528(15)
C45 C50 1.536(17)
C45 C48 1.552(12)
C45 H45A 1.0000
C46 C50 1.509(16)
C46 C52 1.510(13)
C46 C51 1.541(15)
C46 H46A 1.0000
C47 C49 1.44(2)
C47 C53 1.56(2)
C47 C51 1.58(3)
C47 H47A 1.0000
C48 H48A 0.9900
C48 H48B 0.9900
C49 H49A 0.9900
C49 H49B 0.9900
C50 H50A 0.9900
C50 H50B 0.9900
C51 H51A 0.9900
C51 H51B 0.9900
C52 H52A 0.9900
C52 H52B 0.9900
C53 H53A 0.9900
C53 H53B 0.9900
C54 H54A 0.9800
C54 H54B 0.9800
C54 H54C 0.9800
C44A C52A 1.519(18)
C44A C48A 1.545(14)
C44A C49A 1.571(15)
C45A C50A 1.515(15)
C45A C48A 1.547(15)
C45A C53A 1.562(16)
C45A H45B 1.0000
C46A C51A 1.51(2)
C46A C50A 1.54(2)
C46A C52A 1.62(2)
C46A H46B 1.0000
C47A C53A 1.526(14)
C47A C51A 1.545(14)
C47A C49A 1.545(13)
C47A H47B 1.0000
C48A H48C 0.9900
C48A H48D 0.9900
C49A H49C 0.9900
C49A H49D 0.9900
C50A H50C 0.9900
C50A H50D 0.9900
C51A H51C 0.9900
C51A H51D 0.9900
C52A H52C 0.9900
C52A H52D 0.9900
C53A H53C 0.9900
C53A H53D 0.9900
C54A H54D 0.9800
C54A H54E 0.9800
C54A H54F 0.9800
C55 C56 1.507(7)
C55 H55A 0.9900
C55 H55B 0.9900
C56 C61 1.390(6)
C56 C57 1.403(7)
C57 C58 1.417(6)
C58 C59 1.413(6)
C58 C76 1.537(7)
C59 C60 1.381(7)
C59 H59A 0.9500
C60 C61 1.386(7)
C60 C86 1.523(7)
C61 H61A 0.9500
C62 C63 1.511(7)
C62 H62A 0.9900
C62 H62B 0.9900
C63 C68 1.396(7)
C63 C64 1.403(6)
C64 C65 1.419(6)
C65 C66 1.398(7)
C65 C87 1.541(6)
C66 C67 1.393(7)
C66 H66A 0.9500
C67 C68 1.382(7)
C67 C97 1.511(8)
C68 H68A 0.9500
C69 C70 1.523(6)
C69 H69A 0.9900
C69 H69B 0.9900
C70 C75 1.395(7)
C70 C71 1.411(7)
C71 C72 1.408(7)
C72 C73 1.394(7)
C72 C98 1.543(7)
C73 C74 1.399(7)
C73 H73A 0.9500
C74 C75 1.378(7)
C74 C108 1.523(7)
C75 H75A 0.9500
C76 C80 1.556(6)
C76 C84 1.558(7)
C76 C81 1.559(6)
C77 C82 1.540(7)
C77 C85 1.541(7)
C77 C80 1.547(7)
C77 H77A 1.0000
C78 C82 1.523(7)
C78 C83 1.525(7)
C78 C84 1.533(7)
C78 H78A 1.0000
C79 C85 1.530(8)
C79 C81 1.539(7)
C79 C83 1.545(8)
C79 H79A 1.0000
C80 H80A 0.9900
C80 H80B 0.9900
C81 H81A 0.9900
C81 H81B 0.9900
C82 H82A 0.9900
C82 H82B 0.9900
C83 H83A 0.9900
C83 H83B 0.9900
C84 H84A 0.9900
C84 H84B 0.9900
C85 H85A 0.9900
C85 H85B 0.9900
C86 H86A 0.9800
C86 H86B 0.9800
C86 H86C 0.9800
C87 C92 1.532(7)
C87 C95 1.543(7)
C87 C91 1.551(7)
C88 C96 1.512(9)
C88 C91 1.536(7)
C88 C93 1.550(9)
C88 H88A 1.0000
C89 C96 1.523(8)
C89 C94 1.532(7)
C89 C92 1.535(7)
C89 H89A 1.0000
C90 C93 1.526(9)
C90 C94 1.526(8)
C90 C95 1.551(7)
C90 H90A 1.0000
C91 H91A 0.9900
C91 H91B 0.9900
C92 H92A 0.9900
C92 H92B 0.9900
C93 H93A 0.9900
C93 H93B 0.9900
C94 H94A 0.9900
C94 H94B 0.9900
C95 H95A 0.9900
C95 H95B 0.9900
C96 H96A 0.9900
C96 H96B 0.9900
C97 H97A 0.9800
C97 H97B 0.9800
C97 H97C 0.9800
C98 C106 1.540(7)
C98 C103 1.557(7)
C98 C102 1.563(7)
C99 C104 1.507(8)
C99 C107 1.526(7)
C99 C102 1.541(7)
C99 H99A 1.0000
C100 C104 1.526(8)
C100 C105 1.540(8)
C100 C106 1.548(8)
C100 H10A 1.0000
C101 C105 1.511(8)
C101 C103 1.532(7)
C101 C107 1.536(7)
C101 H10B 1.0000
C102 H10C 0.9900
C102 H10D 0.9900
C103 H10E 0.9900
C103 H10F 0.9900
C104 H10G 0.9900
C104 H10H 0.9900
C105 H10I 0.9900
C105 H10J 0.9900
C106 H10K 0.9900
C106 H10L 0.9900
C107 H10M 0.9900
C107 H10N 0.9900
C108 H10O 0.9800
C108 H10P 0.9800
C108 H10Q 0.9800
C109 C111 1.372(6)
C109 H10R 1.0000
C110 C112 1.360(6)
C110 H10S 1.0000
C111 C112 1.477(7)
C111 C115 1.519(6)
C112 C113 1.526(6)
C113 C114 1.442(13)
C113 C134 1.542(14)
C113 H11B 0.9900
C113 H11C 0.9900
C114 C115 1.581(12)
C114 H11D 0.9900
C114 H11E 0.9900
C134 C115 1.507(14)
C134 H13A 0.9900
C134 H13B 0.9900
C115 H11F 0.9900
C115 H11G 0.9900
C201 O202 1.435(7)
C201 H20A 0.9800
C201 H20B 0.9800
C201 H20C 0.9800
C201 H20D 0.9799
C201 H20E 0.9802
C201 H20F 0.9799
O202 C213 1.219(10)
O202 C203 1.347(13)
C203 C204 1.532(15)
C203 H20G 0.9900
C203 H20H 0.9900
C204 O205 1.492(13)
C204 H20I 0.9900
C204 H20J 0.9900
O205 C214 1.367(10)
O205 C206 1.414(6)
C206 H20K 0.9800
C206 H20L 0.9800
C206 H20M 0.9800
C206 H20N 0.9802
C206 H20O 0.9800
C206 H20P 0.9800
C213 C214 1.542(13)
C213 H21B 0.9900
C213 H21C 0.9900
C214 H21D 0.9900
C214 H21E 0.9900
C301 O302 1.437(15)
C301 H30C 0.9800
C301 H30D 0.9800
C301 H30E 0.9800
O302 C303 1.327(13)
C303 C304 1.517(15)
C303 H30F 0.9900
C303 H30G 0.9900
C304 O305 1.409(13)
C304 H30H 0.9900
C304 H30I 0.9900
O305 C306 1.437(12)
C306 H30J 0.9800
C306 H30K 0.9800
C306 H30L 0.9800
C311 O312 1.464(15)
C311 H31C 0.9800
C311 H31D 0.9800
C311 H31E 0.9800
O312 C313 1.338(13)
C313 C314 1.494(16)
C313 H31F 0.9900
C313 H31G 0.9900
C314 O315 1.422(14)
C314 H31H 0.9900
C314 H31I 0.9900
O315 C316 1.389(14)
C316 H31J 0.9800
C316 H31K 0.9800
C316 H31L 0.9800
C321 O322 1.444(16)
C321 H32D 0.9800
C321 H32E 0.9800
C321 H32F 0.9800
O322 C323 1.295(15)
C323 C324 1.500(17)
C323 H32G 0.9900
C323 H32H 0.9900
C324 O325 1.322(16)
C324 H32I 0.9900
C324 H32J 0.9900
O325 C326 1.375(16)
C326 H32K 0.9800
C326 H32L 0.9800
C326 H32M 0.9800

loop_
_geom_torsion_atom_site_label_1
_geom_torsion_atom_site_label_2
_geom_torsion_atom_site_label_3
_geom_torsion_atom_site_label_4
_geom_torsion
O3 U1 U2 O6 165.3(2)
O2 U1 U2 O6 58.12(14)
O1 U1 U2 O6 -101.61(14)
O4 U1 U2 O6 -18.79(16)
N1 U1 U2 O6 -27.55(17)
C109 U1 U2 O6 -165.50(18)
C110 U1 U2 O6 99.71(18)
O3 U1 U2 O5 -33.2(2)
O2 U1 U2 O5 -140.35(13)
O1 U1 U2 O5 59.91(13)
O4 U1 U2 O5 142.74(15)
N1 U1 U2 O5 133.98(16)
C109 U1 U2 O5 -3.98(18)
C110 U1 U2 O5 -98.76(17)
O3 U1 U2 O4 -175.9(2)
O2 U1 U2 O4 76.91(14)
O1 U1 U2 O4 -82.83(14)
N1 U1 U2 O4 -8.76(17)
C109 U1 U2 O4 -146.72(19)
C110 U1 U2 O4 118.50(18)
O3 U1 U2 C110 65.6(2)
O2 U1 U2 C110 -41.59(16)
O1 U1 U2 C110 158.67(16)
O4 U1 U2 C110 -118.50(18)
N1 U1 U2 C110 -127.26(19)
C109 U1 U2 C110 94.8(2)
O3 U1 U2 C109 -29.2(2)
O2 U1 U2 C109 -136.38(17)
O1 U1 U2 C109 63.89(16)
O4 U1 U2 C109 146.72(19)
N1 U1 U2 C109 137.96(19)
C110 U1 U2 C109 -94.8(2)
O3 U1 U2 N2 -112.61(19)
O2 U1 U2 N2 140.23(11)
O1 U1 U2 N2 -19.51(11)
O4 U1 U2 N2 63.32(14)
N1 U1 U2 N2 54.56(15)
C109 U1 U2 N2 -83.40(17)
C110 U1 U2 N2 -178.18(17)
O3 U1 U2 C71 -173.6(3)
O2 U1 U2 C71 79.3(2)
O1 U1 U2 C71 -80.5(2)
O4 U1 U2 C71 2.4(2)
N1 U1 U2 C71 -6.4(2)
C109 U1 U2 C71 -144.3(2)
C110 U1 U2 C71 120.9(2)
O3 U1 U2 C112 34.8(2)
O2 U1 U2 C112 -72.35(14)
O1 U1 U2 C112 127.91(14)
O4 U1 U2 C112 -149.26(16)
N1 U1 U2 C112 -158.02(17)
C109 U1 U2 C112 64.03(18)
C110 U1 U2 C112 -30.76(18)
O3 U1 U2 C111 1.7(2)
O2 U1 U2 C111 -105.48(14)
O1 U1 U2 C111 94.78(14)
O4 U1 U2 C111 177.61(16)
N1 U1 U2 C111 168.85(17)
C109 U1 U2 C111 30.90(18)
C110 U1 U2 C111 -63.89(18)
O3 U1 O1 C3 -66.8(5)
O2 U1 O1 C3 5.3(6)
O4 U1 O1 C3 107.8(5)
N1 U1 O1 C3 14.2(5)
C109 U1 O1 C3 -173.0(5)
C110 U1 O1 C3 167.4(5)
U2 U1 O1 C3 146.6(5)
O3 U1 O2 C10 80.0(5)
O1 U1 O2 C10 7.0(6)
O4 U1 O2 C10 -93.7(5)
N1 U1 O2 C10 -1.8(5)
C109 U1 O2 C10 -175.3(5)
C110 U1 O2 C10 -160.1(5)
U2 U1 O2 C10 -131.9(5)
O2 U1 O3 C17 -117.0(5)
O1 U1 O3 C17 32.8(5)
N1 U1 O3 C17 -41.7(4)
C109 U1 O3 C17 107.9(5)
C110 U1 O3 C17 173.2(4)
U2 U1 O3 C17 128.7(4)
O6 U2 O4 C57 -37.4(3)
O5 U2 O4 C57 73.9(4)
C110 U2 O4 C57 -158.3(4)
C109 U2 O4 C57 133.9(3)
N2 U2 O4 C57 43.0(3)
C71 U2 O4 C57 -21.6(4)
C112 U2 O4 C57 -176.3(3)
C111 U2 O4 C57 155.2(3)
U1 U2 O4 C57 157.3(4)
O6 U2 O4 U1 165.36(12)
O5 U2 O4 U1 -83.3(2)
C110 U2 O4 U1 44.41(14)
C109 U2 O4 U1 -23.39(14)
N2 U2 O4 U1 -114.31(13)
C71 U2 O4 U1 -178.81(12)
C112 U2 O4 U1 26.48(14)
C111 U2 O4 U1 -2.05(14)
O2 U1 O4 C57 93.0(4)
O1 U1 O4 C57 -56.0(4)
N1 U1 O4 C57 18.3(4)
C109 U1 O4 C57 -132.2(4)
C110 U1 O4 C57 164.4(4)
U2 U1 O4 C57 -155.3(4)
O2 U1 O4 U2 -111.70(12)
O1 U1 O4 U2 99.31(12)
N1 U1 O4 U2 173.53(12)
C109 U1 O4 U2 23.08(13)
C110 U1 O4 U2 -40.29(13)
O6 U2 O5 C64 64.4(5)
O4 U2 O5 C64 -42.9(6)
C110 U2 O5 C64 -161.6(5)
C109 U2 O5 C64 -103.7(5)
N2 U2 O5 C64 -12.0(5)
C71 U2 O5 C64 61.0(5)
C112 U2 O5 C64 -154.1(5)
C111 U2 O5 C64 -130.5(5)
U1 U2 O5 C64 -100.8(5)
O5 U2 O6 C71 -7.6(3)
O4 U2 O6 C71 144.6(3)
C110 U2 O6 C71 -140.7(3)
C109 U2 O6 C71 98.8(7)
N2 U2 O6 C71 67.2(3)
C112 U2 O6 C71 -116.7(3)
C111 U2 O6 C71 -93.7(6)
U1 U2 O6 C71 157.3(2)
O3 U1 N1 C1 122.4(3)
O2 U1 N1 C1 -151.6(3)
O1 U1 N1 C1 33.1(3)
O4 U1 N1 C1 -56.0(3)
C109 U1 N1 C1 19.2(4)
C110 U1 N1 C1 -115.3(3)
U2 U1 N1 C1 -50.4(3)
O3 U1 N1 C8 -124.5(3)
O2 U1 N1 C8 -38.6(3)
O1 U1 N1 C8 146.2(3)
O4 U1 N1 C8 57.1(3)
C109 U1 N1 C8 132.2(3)
C110 U1 N1 C8 -2.3(4)
U2 U1 N1 C8 62.6(3)
O3 U1 N1 C15 -3.3(3)
O2 U1 N1 C15 82.6(3)
O1 U1 N1 C15 -92.6(3)
O4 U1 N1 C15 178.3(3)
C109 U1 N1 C15 -106.5(4)
C110 U1 N1 C15 118.9(3)
U2 U1 N1 C15 -176.2(3)
O6 U2 N2 C69 -14.1(3)
O5 U2 N2 C69 91.7(3)
O4 U2 N2 C69 -103.2(3)
C110 U2 N2 C69 -144.7(3)
C109 U2 N2 C69 172.3(3)
C71 U2 N2 C69 11.8(3)
C112 U2 N2 C69 170.1(3)
C111 U2 N2 C69 160.8(3)
U1 U2 N2 C69 -142.0(3)
O6 U2 N2 C62 -136.0(3)
O5 U2 N2 C62 -30.2(3)
O4 U2 N2 C62 134.9(3)
C110 U2 N2 C62 93.4(4)
C109 U2 N2 C62 50.4(3)
C71 U2 N2 C62 -110.1(3)
C112 U2 N2 C62 48.2(4)
C111 U2 N2 C62 38.9(3)
U1 U2 N2 C62 96.1(3)
O6 U2 N2 C55 108.4(3)
O5 U2 N2 C55 -145.9(3)
O4 U2 N2 C55 19.2(3)
C110 U2 N2 C55 -22.2(4)
C109 U2 N2 C55 -65.3(3)
C71 U2 N2 C55 134.2(3)
C112 U2 N2 C55 -67.5(3)
C111 U2 N2 C55 -76.8(3)
U1 U2 N2 C55 -19.6(3)
C8 N1 C1 C2 172.9(4)
C15 N1 C1 C2 54.3(5)
U1 N1 C1 C2 -71.8(5)
N1 C1 C2 C7 -120.8(6)
N1 C1 C2 C3 59.7(7)
U1 O1 C3 C2 -31.0(8)
U1 O1 C3 C4 149.1(5)
C7 C2 C3 O1 175.0(6)
C1 C2 C3 O1 -5.5(8)
C7 C2 C3 C4 -5.1(9)
C1 C2 C3 C4 174.4(5)
O1 C3 C4 C5 -174.9(6)
C2 C3 C4 C5 5.2(9)
O1 C3 C4 C22 4.0(9)
C2 C3 C4 C22 -175.9(5)
C3 C4 C5 C6 -1.7(11)
C22 C4 C5 C6 179.4(7)
C4 C5 C6 C7 -2.1(13)
C4 C5 C6 C32 179.1(8)
C5 C6 C7 C2 2.3(12)
C32 C6 C7 C2 -178.9(8)
C3 C2 C7 C6 1.2(11)
C1 C2 C7 C6 -178.3(7)
C1 N1 C8 C9 -169.6(4)
C15 N1 C8 C9 -49.7(6)
U1 N1 C8 C9 73.2(5)
N1 C8 C9 C14 129.5(5)
N1 C8 C9 C10 -54.5(7)
U1 O2 C10 C9 22.0(8)
U1 O2 C10 C11 -156.6(4)
C14 C9 C10 O2 177.6(5)
C8 C9 C10 O2 1.6(7)
C14 C9 C10 C11 -3.8(7)
C8 C9 C10 C11 -179.7(5)
O2 C10 C11 C12 -174.6(5)
C9 C10 C11 C12 6.8(7)
O2 C10 C11 C33 9.2(8)
C9 C10 C11 C33 -169.3(5)
C10 C11 C12 C13 -4.3(8)
C33 C11 C12 C13 172.0(5)
C11 C12 C13 C14 -1.4(9)
C11 C12 C13 C43 -179.8(6)
C12 C13 C14 C9 4.8(9)
C43 C13 C14 C9 -176.9(6)
C10 C9 C14 C13 -2.2(8)
C8 C9 C14 C13 173.7(5)
C1 N1 C15 C16 -78.4(6)
C8 N1 C15 C16 166.5(5)
U1 N1 C15 C16 46.5(6)
N1 C15 C16 C21A 142.3(8)
N1 C15 C16 C17 -65.0(9)
N1 C15 C16 C21 108.8(7)
U1 O3 C17 C16 41.7(9)
U1 O3 C17 C18 -121.3(7)
U1 O3 C17 C18A -152.1(6)
C21A C16 C17 O3 171.5(8)
C15 C16 C17 O3 18.1(10)
C21 C16 C17 O3 -155.4(7)
C21A C16 C17 C18 -24.1(11)
C15 C16 C17 C18 -177.4(7)
C21 C16 C17 C18 9.1(11)
C21A C16 C17 C18A 6.8(13)
C15 C16 C17 C18A -146.5(8)
C21 C16 C17 C18A 39.9(12)
O3 C17 C18 C19 162.1(8)
C16 C17 C18 C19 -1.6(13)
C18A C17 C18 C19 -120.1(17)
O3 C17 C18 C44 -30.4(12)
C16 C17 C18 C44 165.8(8)
C18A C17 C18 C44 47.3(12)
C17 C18 C19 C20 -4.6(16)
C44 C18 C19 C20 -171.8(10)
C18 C19 C20 C21 2.6(17)
C18 C19 C20 C54 -174.4(11)
C19 C20 C21 C16 4.8(16)
C54 C20 C21 C16 -178.2(10)
C21A C16 C21 C20 76.1(14)
C17 C16 C21 C20 -11.2(14)
C15 C16 C21 C20 175.1(9)
O3 C17 C18A C19A 179.3(8)
C16 C17 C18A C19A -15.3(13)
C18 C17 C18A C19A 61.9(12)
O3 C17 C18A C44A 6.7(14)
C16 C17 C18A C44A 172.1(10)
C18 C17 C18A C44A -110.7(17)
C17 C18A C19A C20A 9.3(16)
C44A C18A C19A C20A -177.6(11)
C18A C19A C20A C21A 3.9(17)
C18A C19A C20A C54A -179.8(11)
C17 C16 C21A C20A 9.2(15)
C15 C16 C21A C20A 163.2(10)
C21 C16 C21A C20A -99.8(18)
C19A C20A C21A C16 -14.7(17)
C54A C20A C21A C16 169.0(11)
C5 C4 C22 C27 -128.1(6)
C3 C4 C22 C27 53.0(7)
C5 C4 C22 C30 -8.6(8)
C3 C4 C22 C30 172.5(6)
C5 C4 C22 C26 112.2(7)
C3 C4 C22 C26 -66.7(7)
C31 C23 C26 C22 -60.7(7)
C28 C23 C26 C22 58.9(7)
C27 C22 C26 C23 59.4(6)
C30 C22 C26 C23 -57.0(7)
C4 C22 C26 C23 -179.8(5)
C30 C22 C27 C25 58.4(5)
C26 C22 C27 C25 -58.7(6)
C4 C22 C27 C25 -179.5(5)
C31 C25 C27 C22 58.4(6)
C29 C25 C27 C22 -61.1(6)
C29 C24 C28 C23 -60.6(7)
C30 C24 C28 C23 59.3(7)
C31 C23 C28 C24 60.6(6)
C26 C23 C28 C24 -60.3(7)
C28 C24 C29 C25 59.6(6)
C30 C24 C29 C25 -60.0(6)
C31 C25 C29 C24 -59.1(6)
C27 C25 C29 C24 60.7(6)
C27 C22 C30 C24 -58.3(6)
C26 C22 C30 C24 58.7(7)
C4 C22 C30 C24 -179.5(5)
C28 C24 C30 C22 -60.6(7)
C29 C24 C30 C22 60.3(7)
C26 C23 C31 C25 59.8(7)
C28 C23 C31 C25 -61.7(6)
C29 C25 C31 C23 61.8(6)
C27 C25 C31 C23 -58.1(6)
C12 C11 C33 C37 10.5(7)
C10 C11 C33 C37 -173.4(5)
C12 C11 C33 C41 -108.6(6)
C10 C11 C33 C41 67.5(6)
C12 C11 C33 C38 131.8(5)
C10 C11 C33 C38 -52.1(7)
C39 C34 C37 C33 60.3(6)
C42 C34 C37 C33 -59.1(6)
C11 C33 C37 C34 -177.9(4)
C41 C33 C37 C34 -59.4(6)
C38 C33 C37 C34 58.3(6)
C42 C35 C38 C33 62.0(6)
C40 C35 C38 C33 -59.5(6)
C11 C33 C38 C35 176.2(4)
C37 C33 C38 C35 -59.4(5)
C41 C33 C38 C35 57.7(5)
C40 C36 C39 C34 -60.2(6)
C41 C36 C39 C34 59.2(6)
C37 C34 C39 C36 -59.1(6)
C42 C34 C39 C36 61.4(6)
C42 C35 C40 C36 -58.5(6)
C38 C35 C40 C36 62.2(6)
C39 C36 C40 C35 57.9(6)
C41 C36 C40 C35 -63.2(7)
C39 C36 C41 C33 -58.7(6)
C40 C36 C41 C33 61.8(7)
C11 C33 C41 C36 179.4(5)
C37 C33 C41 C36 57.5(6)
C38 C33 C41 C36 -59.1(6)
C40 C35 C42 C34 60.1(5)
C38 C35 C42 C34 -60.2(6)
C39 C34 C42 C35 -60.7(5)
C37 C34 C42 C35 58.8(6)
C19 C18 C44 C48 -3.7(14)
C17 C18 C44 C48 -171.7(8)
C19 C18 C44 C52 115.0(11)
C17 C18 C44 C52 -53.0(11)
C19 C18 C44 C49 -126.0(12)
C17 C18 C44 C49 66.0(13)
C18 C44 C48 C45 176.3(9)
C52 C44 C48 C45 56.8(11)
C49 C44 C48 C45 -55.5(12)
C53 C45 C48 C44 59.6(12)
C50 C45 C48 C44 -58.9(11)
C53 C47 C49 C44 -60.8(19)
C51 C47 C49 C44 59.6(19)
C18 C44 C49 C47 -176.2(13)
C48 C44 C49 C47 57.8(16)
C52 C44 C49 C47 -55.6(16)
C52 C46 C50 C45 -58.8(12)
C51 C46 C50 C45 62.8(11)
C53 C45 C50 C46 -61.3(11)
C48 C45 C50 C46 58.1(11)
C50 C46 C51 C47 -61.9(11)
C52 C46 C51 C47 60.6(12)
C49 C47 C51 C46 -60.2(16)
C53 C47 C51 C46 61.5(13)
C50 C46 C52 C44 58.6(12)
C51 C46 C52 C44 -62.8(12)
C18 C44 C52 C46 -178.4(8)
C48 C44 C52 C46 -56.2(11)
C49 C44 C52 C46 56.0(11)
C50 C45 C53 C47 60.8(12)
C48 C45 C53 C47 -58.0(13)
C49 C47 C53 C45 59.8(17)
C51 C47 C53 C45 -62.2(14)
C19A C18A C44A C52A -111.1(12)
C17 C18A C44A C52A 60.7(15)
C19A C18A C44A C48A 10.2(15)
C17 C18A C44A C48A -177.9(10)
C19A C18A C44A C49A 129.5(11)
C17 C18A C44A C49A -58.6(14)
C18A C44A C48A C45A 179.7(9)
C52A C44A C48A C45A -58.5(12)
C49A C44A C48A C45A 59.0(11)
C50A C45A C48A C44A 58.7(12)
C53A C45A C48A C44A -60.4(11)
C53A C47A C49A C44A 59.6(11)
C51A C47A C49A C44A -60.3(11)
C18A C44A C49A C47A -179.3(8)
C52A C44A C49A C47A 60.5(11)
C48A C44A C49A C47A -57.4(10)
C48A C45A C50A C46A -59.1(13)
C53A C45A C50A C46A 60.3(12)
C51A C46A C50A C45A -60.6(14)
C52A C46A C50A C45A 59.7(16)
C50A C46A C51A C47A 59.9(12)
C52A C46A C51A C47A -60.4(14)
C53A C47A C51A C46A -60.4(11)
C49A C47A C51A C46A 61.0(11)
C18A C44A C52A C46A -179.0(11)
C48A C44A C52A C46A 58.1(14)
C49A C44A C52A C46A -58.8(13)
C51A C46A C52A C44A 60.6(16)
C50A C46A C52A C44A -60.2(16)
C51A C47A C53A C45A 60.9(10)
C49A C47A C53A C45A -59.4(11)
C50A C45A C53A C47A -61.7(11)
C48A C45A C53A C47A 58.7(11)
C69 N2 C55 C56 55.3(5)
C62 N2 C55 C56 175.3(4)
U2 N2 C55 C56 -67.2(4)
N2 C55 C56 C61 -117.8(5)
N2 C55 C56 C57 61.9(6)
U2 O4 C57 C56 -64.8(5)
U1 O4 C57 C56 84.4(5)
U2 O4 C57 C58 115.5(4)
U1 O4 C57 C58 -95.2(5)
C61 C56 C57 O4 -171.8(4)
C55 C56 C57 O4 8.5(6)
C61 C56 C57 C58 7.9(7)
C55 C56 C57 C58 -171.8(4)
O4 C57 C58 C59 169.7(4)
C56 C57 C58 C59 -9.9(6)
O4 C57 C58 C76 -16.5(7)
C56 C57 C58 C76 163.9(4)
C57 C58 C59 C60 4.7(7)
C76 C58 C59 C60 -170.0(5)
C58 C59 C60 C61 2.9(8)
C58 C59 C60 C86 -179.9(5)
C59 C60 C61 C56 -5.4(8)
C86 C60 C61 C56 177.4(5)
C57 C56 C61 C60 0.2(7)
C55 C56 C61 C60 179.9(5)
C69 N2 C62 C63 -53.5(5)
C55 N2 C62 C63 -172.7(4)
U2 N2 C62 C63 67.9(4)
N2 C62 C63 C68 122.0(5)
N2 C62 C63 C64 -62.1(6)
U2 O5 C64 C63 24.6(7)
U2 O5 C64 C65 -154.0(4)
C68 C63 C64 O5 -173.7(4)
C62 C63 C64 O5 10.4(7)
C68 C63 C64 C65 4.9(7)
C62 C63 C64 C65 -170.9(4)
O5 C64 C65 C66 172.7(4)
C63 C64 C65 C66 -5.8(7)
O5 C64 C65 C87 -6.3(7)
C63 C64 C65 C87 175.2(4)
C64 C65 C66 C67 2.7(8)
C87 C65 C66 C67 -178.2(5)
C65 C66 C67 C68 1.4(9)
C65 C66 C67 C97 -177.8(6)
C66 C67 C68 C63 -2.5(8)
C97 C67 C68 C63 176.7(5)
C64 C63 C68 C67 -0.6(8)
C62 C63 C68 C67 175.3(5)
C62 N2 C69 C70 80.9(5)
C55 N2 C69 C70 -162.6(4)
U2 N2 C69 C70 -39.4(5)
N2 C69 C70 C75 -117.1(5)
N2 C69 C70 C71 65.6(6)
U2 O6 C71 C72 107.1(4)
U2 O6 C71 C70 -71.6(4)
C75 C70 C71 O6 179.6(4)
C69 C70 C71 O6 -3.1(6)
C75 C70 C71 C72 0.9(7)
C69 C70 C71 C72 178.2(4)
C75 C70 C71 U2 137.9(4)
C69 C70 C71 U2 -44.8(4)
O5 U2 C71 O6 172.4(3)
O4 U2 C71 O6 -37.6(3)
C110 U2 C71 O6 55.2(4)
C109 U2 C71 O6 -152.9(3)
N2 U2 C71 O6 -106.1(3)
C112 U2 C71 O6 96.9(3)
C111 U2 C71 O6 149.0(3)
U1 U2 C71 O6 -39.3(4)
O6 U2 C71 C72 -102.5(5)
O5 U2 C71 C72 69.9(4)
O4 U2 C71 C72 -140.0(4)
C110 U2 C71 C72 -47.2(5)
C109 U2 C71 C72 104.7(4)
N2 U2 C71 C72 151.4(4)
C112 U2 C71 C72 -5.6(5)
C111 U2 C71 C72 46.5(5)
U1 U2 C71 C72 -141.7(3)
O6 U2 C71 C70 121.5(4)
O5 U2 C71 C70 -66.1(3)
O4 U2 C71 C70 83.9(3)
C110 U2 C71 C70 176.7(3)
C109 U2 C71 C70 -31.4(5)
N2 U2 C71 C70 15.3(3)
C112 U2 C71 C70 -141.6(3)
C111 U2 C71 C70 -89.6(4)
U1 U2 C71 C70 82.2(3)
O6 C71 C72 C73 179.6(4)
C70 C71 C72 C73 -1.7(6)
U2 C71 C72 C73 -127.8(4)
O6 C71 C72 C98 0.7(6)
C70 C71 C72 C98 179.4(4)
U2 C71 C72 C98 53.3(6)
C71 C72 C73 C74 1.5(7)
C98 C72 C73 C74 -179.6(4)
C72 C73 C74 C75 -0.5(7)
C72 C73 C74 C108 176.8(5)
C73 C74 C75 C70 -0.5(7)
C108 C74 C75 C70 -177.7(5)
C71 C70 C75 C74 0.3(7)
C69 C70 C75 C74 -177.0(4)
C59 C58 C76 C80 61.1(5)
C57 C58 C76 C80 -112.7(5)
C59 C58 C76 C84 -56.7(5)
C57 C58 C76 C84 129.5(5)
C59 C58 C76 C81 179.7(4)
C57 C58 C76 C81 5.9(7)
C82 C77 C80 C76 58.5(5)
C85 C77 C80 C76 -60.5(5)
C58 C76 C80 C77 -177.6(4)
C84 C76 C80 C77 -56.5(5)
C81 C76 C80 C77 59.2(5)
C85 C79 C81 C76 61.2(5)
C83 C79 C81 C76 -59.9(5)
C58 C76 C81 C79 -178.0(4)
C80 C76 C81 C79 -58.6(5)
C84 C76 C81 C79 56.3(5)
C83 C78 C82 C77 -60.9(6)
C84 C78 C82 C77 60.1(5)
C85 C77 C82 C78 60.1(5)
C80 C77 C82 C78 -58.7(5)
C82 C78 C83 C79 60.3(5)
C84 C78 C83 C79 -60.9(5)
C85 C79 C83 C78 -60.1(5)
C81 C79 C83 C78 61.4(5)
C82 C78 C84 C76 -61.3(5)
C83 C78 C84 C76 60.2(5)
C58 C76 C84 C78 176.3(4)
C80 C76 C84 C78 57.8(5)
C81 C76 C84 C78 -56.9(5)
C81 C79 C85 C77 -60.7(6)
C83 C79 C85 C77 60.7(6)
C82 C77 C85 C79 -60.4(5)
C80 C77 C85 C79 59.4(6)
C66 C65 C87 C92 -109.7(5)
C64 C65 C87 C92 69.3(6)
C66 C65 C87 C95 9.4(7)
C64 C65 C87 C95 -171.6(5)
C66 C65 C87 C91 129.6(5)
C64 C65 C87 C91 -51.5(6)
C96 C88 C91 C87 -58.3(7)
C93 C88 C91 C87 62.3(6)
C92 C87 C91 C88 56.3(6)
C65 C87 C91 C88 177.7(5)
C95 C87 C91 C88 -59.4(6)
C65 C87 C92 C89 -177.4(4)
C95 C87 C92 C89 59.9(5)
C91 C87 C92 C89 -56.5(5)
C96 C89 C92 C87 58.5(6)
C94 C89 C92 C87 -61.3(6)
C94 C90 C93 C88 -58.9(6)
C95 C90 C93 C88 60.3(6)
C96 C88 C93 C90 59.0(6)
C91 C88 C93 C90 -62.1(6)
C93 C90 C94 C89 60.6(5)
C95 C90 C94 C89 -59.2(6)
C96 C89 C94 C90 -60.8(6)
C92 C89 C94 C90 60.0(6)
C92 C87 C95 C90 -60.1(6)
C65 C87 C95 C90 178.6(5)
C91 C87 C95 C90 57.4(6)
C93 C90 C95 C87 -59.2(6)
C94 C90 C95 C87 60.8(6)
C91 C88 C96 C89 59.3(6)
C93 C88 C96 C89 -60.5(6)
C94 C89 C96 C88 61.2(5)
C92 C89 C96 C88 -59.1(6)
C73 C72 C98 C106 3.3(6)
C71 C72 C98 C106 -177.9(4)
C73 C72 C98 C103 -116.7(5)
C71 C72 C98 C103 62.1(6)
C73 C72 C98 C102 123.7(5)
C71 C72 C98 C102 -57.4(6)
C104 C99 C102 C98 59.7(5)
C107 C99 C102 C98 -61.0(6)
C106 C98 C102 C99 -56.6(5)
C72 C98 C102 C99 -179.7(4)
C103 C98 C102 C99 58.8(5)
C105 C101 C103 C98 -60.8(5)
C107 C101 C103 C98 60.0(5)
C106 C98 C103 C101 57.9(5)
C72 C98 C103 C101 -179.6(4)
C102 C98 C103 C101 -57.2(5)
C107 C99 C104 C100 59.7(6)
C102 C99 C104 C100 -59.9(6)
C105 C100 C104 C99 -59.1(6)
C106 C100 C104 C99 60.1(6)
C103 C101 C105 C100 61.6(6)
C107 C101 C105 C100 -60.5(6)
C104 C100 C105 C101 60.1(6)
C106 C100 C105 C101 -60.3(6)
C72 C98 C106 C100 179.7(4)
C103 C98 C106 C100 -58.6(5)
C102 C98 C106 C100 56.5(6)
C104 C100 C106 C98 -59.9(6)
C105 C100 C106 C98 60.3(6)
C104 C99 C107 C101 -60.6(6)
C102 C99 C107 C101 59.9(6)
C105 C101 C107 C99 60.7(6)
C103 C101 C107 C99 -60.9(5)
O6 U2 C109 C111 173.0(6)
O5 U2 C109 C111 -78.3(3)
O4 U2 C109 C111 127.1(3)
C110 U2 C109 C111 47.5(3)
N2 U2 C109 C111 -156.0(3)
C71 U2 C109 C111 -112.5(4)
C112 U2 C109 C111 22.3(3)
U1 U2 C109 C111 104.9(3)
O6 U2 C109 U1 68.1(7)
O5 U2 C109 U1 176.77(14)
O4 U2 C109 U1 22.13(12)
C110 U2 C109 U1 -57.44(14)
N2 U2 C109 U1 99.13(13)
C71 U2 C109 U1 142.6(2)
C112 U2 C109 U1 -82.63(17)
C111 U2 C109 U1 -104.9(3)
O3 U1 C109 C111 66.8(3)
O2 U1 C109 C111 -29.1(4)
O1 U1 C109 C111 149.7(3)
O4 U1 C109 C111 -117.7(3)
N1 U1 C109 C111 163.5(3)
C110 U1 C109 C111 -45.9(3)
U2 U1 C109 C111 -97.1(3)
O3 U1 C109 U2 163.88(12)
O2 U1 C109 U2 67.9(2)
O1 U1 C109 U2 -113.28(14)
O4 U1 C109 U2 -20.62(11)
N1 U1 C109 U2 -99.5(2)
C110 U1 C109 U2 51.20(13)
O6 U2 C110 C112 143.3(3)
O5 U2 C110 C112 17.0(4)
O4 U2 C110 C112 -137.1(3)
C109 U2 C110 C112 -48.1(3)
N2 U2 C110 C112 -95.9(3)
C71 U2 C110 C112 118.4(3)
C111 U2 C110 C112 -23.1(3)
U1 U2 C110 C112 -99.2(3)
O6 U2 C110 U1 -117.47(13)
O5 U2 C110 U1 116.22(12)
O4 U2 C110 U1 -37.84(11)
C109 U2 C110 U1 51.13(13)
N2 U2 C110 U1 3.4(3)
C71 U2 C110 U1 -142.40(15)
C112 U2 C110 U1 99.2(3)
C111 U2 C110 U1 76.18(16)
O3 U1 C110 C112 -48.6(3)
O2 U1 C110 C112 -123.4(3)
O1 U1 C110 C112 66.2(4)
O4 U1 C110 C112 133.7(3)
N1 U1 C110 C112 -159.5(3)
C109 U1 C110 C112 44.5(3)
U2 U1 C110 C112 97.3(3)
O3 U1 C110 U2 -145.90(12)
O2 U1 C110 U2 139.38(15)
O1 U1 C110 U2 -31.0(2)
O4 U1 C110 U2 36.41(11)
N1 U1 C110 U2 103.2(2)
C109 U1 C110 U2 -52.77(14)
U2 C109 C111 C112 -43.6(4)
U1 C109 C111 C112 47.5(5)
U2 C109 C111 C115 132.8(5)
U1 C109 C111 C115 -136.1(5)
U1 C109 C111 U2 91.2(2)
O6 U2 C111 C109 -174.1(5)
O5 U2 C111 C109 96.3(3)
O4 U2 C111 C109 -53.9(3)
C110 U2 C111 C109 -119.4(3)
N2 U2 C111 C109 26.5(3)
C71 U2 C111 C109 119.8(3)
C112 U2 C111 C109 -141.2(4)
U1 U2 C111 C109 -55.6(3)
O6 U2 C111 C112 -33.0(6)
O5 U2 C111 C112 -122.5(3)
O4 U2 C111 C112 87.2(3)
C110 U2 C111 C112 21.7(2)
C109 U2 C111 C112 141.2(4)
N2 U2 C111 C112 167.6(2)
C71 U2 C111 C112 -99.1(3)
U1 U2 C111 C112 85.6(3)
O6 U2 C111 C115 68.6(8)
O5 U2 C111 C115 -21.0(5)
O4 U2 C111 C115 -171.2(5)
C110 U2 C111 C115 123.3(6)
C109 U2 C111 C115 -117.3(7)
N2 U2 C111 C115 -90.8(6)
C71 U2 C111 C115 2.5(7)
C112 U2 C111 C115 101.6(6)
U1 U2 C111 C115 -172.9(6)
U2 C110 C112 C111 46.0(5)
U1 C110 C112 C111 -40.6(5)
U2 C110 C112 C113 -132.7(5)
U1 C110 C112 C113 140.7(5)
U1 C110 C112 U2 -86.60(19)
C109 C111 C112 C110 -0.9(7)
C115 C111 C112 C110 -178.1(4)
U2 C111 C112 C110 -37.5(4)
C109 C111 C112 C113 178.1(4)
C115 C111 C112 C113 0.9(5)
U2 C111 C112 C113 141.6(4)
C109 C111 C112 U2 36.5(4)
C115 C111 C112 U2 -140.6(3)
O6 U2 C112 C110 -52.2(4)
O5 U2 C112 C110 -165.0(3)
O4 U2 C112 C110 42.3(3)
C109 U2 C112 C110 118.8(3)
N2 U2 C112 C110 121.6(3)
C71 U2 C112 C110 -94.5(4)
C111 U2 C112 C110 139.8(4)
U1 U2 C112 C110 63.0(3)
O6 U2 C112 C111 168.0(2)
O5 U2 C112 C111 55.1(3)
O4 U2 C112 C111 -97.5(3)
C110 U2 C112 C111 -139.8(4)
C109 U2 C112 C111 -21.0(2)
N2 U2 C112 C111 -18.2(4)
C71 U2 C112 C111 125.7(3)
U1 U2 C112 C111 -76.8(2)
O6 U2 C112 C113 64.7(6)
O5 U2 C112 C113 -48.1(6)
O4 U2 C112 C113 159.3(6)
C110 U2 C112 C113 116.9(7)
C109 U2 C112 C113 -124.3(6)
N2 U2 C112 C113 -121.5(6)
C71 U2 C112 C113 22.4(7)
C111 U2 C112 C113 -103.3(7)
U1 U2 C112 C113 179.9(6)
C110 C112 C113 C114 166.9(7)
C111 C112 C113 C114 -11.9(8)
U2 C112 C113 C114 80.6(8)
C110 C112 C113 C134 -165.7(7)
C111 C112 C113 C134 15.5(8)
U2 C112 C113 C134 108.0(8)
C112 C113 C114 C115 17.7(9)
C134 C113 C114 C115 -68.1(15)
C114 C113 C134 C115 75.2(16)
C112 C113 C134 C115 -26.5(9)
C113 C134 C115 C111 27.1(9)
C113 C134 C115 C114 -65.1(14)
C109 C111 C115 C134 166.0(7)
C112 C111 C115 C134 -17.4(7)
U2 C111 C115 C134 -106.9(7)
C109 C111 C115 C114 -167.4(7)
C112 C111 C115 C114 9.3(7)
U2 C111 C115 C114 -80.3(7)
C113 C114 C115 C134 77.6(16)
C113 C114 C115 C111 -16.8(9)
C213 O202 C203 C204 -66.0(14)
C201 O202 C203 C204 -169.6(11)
O202 C203 C204 O205 95.9(16)
C203 C204 O205 C214 -81.0(17)
C203 C204 O205 C206 175.5(11)
C203 O202 C213 C214 75.2(11)
C201 O202 C213 C214 174.3(8)
C206 O205 C214 C213 -178.5(8)
C204 O205 C214 C213 93.0(16)
O202 C213 C214 O205 -173.9(9)
C301 O302 C303 C304 167.1(15)
O302 C303 C304 O305 -63.3(18)
C303 C304 O305 C306 167.2(12)
C311 O312 C313 C314 -173.8(14)
O312 C313 C314 O315 67.8(19)
C313 C314 O315 C316 -84.9(17)
C321 O322 C323 C324 167.9(17)
O322 C323 C324 O325 22(4)
C323 C324 O325 C326 162(3)
